data_4310120
loop_
_publ_author_name
'Fanny Bonnet'
'Andrew R. Cowley'
'Philip Mountford'

_publ_contact_author
;
 Dr P. Mountford           
 Chemistry Reaearch Laboratory
 Mansfield Road
 Oxford
 OX1 3TA
 UK
;
_publ_contact_author_email Philip.Mountford@chem.ox.ac.uk
_publ_contact_author_fax '+44 1865 285141'
_publ_contact_author_phone '+44 1865 285140'
_publ_section_title
;
Lanthanide Borohydride Complexes Supported by Diaminobis(phenoxide) Ligands
for the Polymerization of \e-Caprolactone and l- and rac-Lactide
;
_journal_name_full 'Inorganic Chemistry'
_journal_page_first 9046
_journal_page_last 9055
_journal_paper_doi 10.1021/ic051316g
_journal_volume 44
_journal_year 2005
_chemical_compound_source
;
?
;
_chemical_formula_moiety ' C82 H110 Cl2 La2 N6 O4, 3(C6 H6) '
_chemical_formula_sum 'C100 H128 Cl2 La2 N6 O4'
_chemical_formula_weight 1826.87
_chemical_name_systematic
; 
? 
;
_space_group_IT_number 2
_symmetry_cell_setting triclinic
_symmetry_space_group_name_Hall '-P 1'
_symmetry_space_group_name_H-M 'P -1'
_atom_sites_solution_hydrogens geom
_atom_sites_solution_primary direct
_audit_creation_date 31-07-05
_audit_creation_method CRYSTALS
_cell_angle_alpha 105.7622(3)
_cell_angle_beta 106.5123(4)
_cell_angle_gamma 90.6879(3)
_cell_formula_units_Z 2
_cell_length_a 14.4266(2)
_cell_length_b 17.2972(2)
_cell_length_c 22.1531(2)
_cell_measurement_reflns_used 20554
_cell_measurement_temperature 150
_cell_measurement_theta_max 28
_cell_measurement_theta_min 5
_cell_volume 5076.90(10)
_computing_cell_refinement
; 
KappaCCD software 'DENZO' (Otwinowski & Minor, 1996) 
;
_computing_data_collection
; 
KappaCCD software 'Collect' (Nonius, 2000) 
;
_computing_data_reduction
; 
KappaCCD software 'DENZO' (Otwinowski & Minor, 1996) 
;
_computing_publication_material
; 
CRYSTALS (Watkin et al, 2001) 
;
_computing_structure_refinement
; 
CRYSTALS (Watkin et al, 2001) 
;
_computing_structure_solution 'SIR92 (Giacovazzo et al, 1992)'
_diffrn_ambient_temperature 150
_diffrn_measured_fraction_theta_full 0.997
_diffrn_measured_fraction_theta_max 0.997
_diffrn_measurement_device_type
; 
Nonius KappaCCD 
;
_diffrn_measurement_method \w
_diffrn_radiation_monochromator graphite
_diffrn_radiation_type 'Mo K\a'
_diffrn_radiation_wavelength 0.71073
_diffrn_reflns_av_R_equivalents 0.091
_diffrn_reflns_limit_h_max 18
_diffrn_reflns_limit_h_min 0
_diffrn_reflns_limit_k_max 22
_diffrn_reflns_limit_k_min -22
_diffrn_reflns_limit_l_max 27
_diffrn_reflns_limit_l_min -28
_diffrn_reflns_number 84399
_diffrn_reflns_theta_full 27.457
_diffrn_reflns_theta_max 27.457
_diffrn_reflns_theta_min 5.148
_diffrn_standards_decay_% 0.00
_diffrn_standards_interval_count 0
_diffrn_standards_interval_time 0
_diffrn_standards_number 0
_exptl_absorpt_coefficient_mu 0.931
_exptl_absorpt_correction_T_max 0.89
_exptl_absorpt_correction_T_min 0.88
_exptl_absorpt_correction_type multi-scan
_exptl_absorpt_process_details
; 
 Denzo/Scalepack (Otwinowski & Minor, 1996) 
;
_exptl_crystal_colour ' colourless '
_exptl_crystal_density_diffrn 1.195
_exptl_crystal_description ' block '
_exptl_crystal_F_000 1900
_exptl_crystal_size_max 0.14
_exptl_crystal_size_mid 0.14
_exptl_crystal_size_min 0.12
_exptl_crystal_thermal_history
; 
The material was crystallised at ambient temperature. A suitable crystal 
was cooled rapidly to 150K for single-crystal X-ray diffraction analysis. 
;
_refine_diff_density_max 1.44
_refine_diff_density_min -1.23
_refine_ls_extinction_method None
_refine_ls_goodness_of_fit_ref 0.9678
_refine_ls_hydrogen_treatment noref
_refine_ls_matrix_type full
_refine_ls_number_parameters 990
_refine_ls_number_reflns 17140
_refine_ls_number_restraints 340
_refine_ls_R_factor_all 0.0980
_refine_ls_R_factor_gt 0.0743
_refine_ls_shift/su_max 0.039504
_refine_ls_structure_factor_coef F
_refine_ls_weighting_details
;
 Method, part 1, Chebychev polynomial, (Watkin, 1994, Prince, 1982) 
 [weight] = 1.0/[A~0~*T~0~(x)+A~1~*T~1~(x) ... +A~n-1~]*T~n-1~(x)] 
 where A~i~ are the Chebychev coefficients listed below and x= Fcalc/Fmax 
 Method = Robust Weighting (Prince, 1982) 
 W = [weight] * [1-(deltaF/6*sigmaF)^2^]^2^ 
 A~i~ are: 
 7.44 0.524 5.80 1.38 
;
_refine_ls_weighting_scheme calc
_refine_ls_wR_factor_all 0.0891
_refine_ls_wR_factor_gt 0.0762
_refine_ls_wR_factor_ref 0.0762
_reflns_limit_h_max 17
_reflns_limit_h_min -18
_reflns_limit_k_max 21
_reflns_limit_k_min -22
_reflns_limit_l_max 28
_reflns_limit_l_min 0
_reflns_number_gt 17140
_reflns_number_total 22982
_reflns_threshold_expression I>3.00u(I)
_cod_data_source_file ic051316gsi20050930_121147.cif
_cod_data_source_block COMPOUND_4-La
_cod_depositor_comments
;
The following automatic conversions were performed:
'_symmetry_cell_setting' value 'Triclinic' changed to 'triclinic'
according to '/home/saulius/struct/CIF-dictionaries/cif_core.dic'
dictionary named 'cif_core.dic' version 2.4.1 from 2010-06-29.

Automatic conversion script
Id: cif_fix_enum 1527 2010-12-29 10:47:43Z saulius 

The following automatic conversions were performed:
data name '_contact_author_fax' replaced with
'_publ_contact_author_fax' as specified in the replacement file
'/home/antanas/src/cod-tools/trunk/data/replacement-values/replacement_tags.lst'.

Automatic conversion script
Id: cif_correct_tags 4998 2017-03-02 13:24:31Z antanas 
;
_cod_original_cell_volume 5076.90(7)
_cod_original_sg_symbol_H-M 'P -1 '
_cod_original_formula_sum ' C100 H128 Cl2 La2 N6 O4 '
_cod_database_code 4310120

loop_
_symmetry_equiv_pos_as_xyz
x,y,z
-x,-y,-z

loop_
_atom_site_label
_atom_site_type_symbol
_atom_site_fract_x
_atom_site_fract_y
_atom_site_fract_z
_atom_site_U_iso_or_equiv
_atom_site_occupancy
_atom_site_adp_type
_atom_site_refinement_flags_posn
_atom_site_refinement_flags_adp
_atom_site_refinement_flags_occupancy
_atom_site_refinement_disorder_assembly
_atom_site_refinement_disorder_group
La1 La -0.10054(2) 0.102445(19) 0.187396(14) 0.0301 1.0000 Uani . . . . .
La2 La 0.12346(2) 0.288070(17) 0.357762(14) 0.0259 1.0000 Uani . . . . .
Cl1 Cl 0.09977(11) 0.16863(9) 0.23003(7) 0.0404 1.0000 Uani . . . . .
Cl2 Cl -0.08246(10) 0.24938(9) 0.29560(7) 0.0360 1.0000 Uani . . . . .
O1 O -0.0586(3) -0.0194(2) 0.2021(2) 0.0381 1.0000 Uani D U . . .
O2 O -0.2190(4) 0.1685(3) 0.1364(2) 0.0513 1.0000 Uani D U . . .
O3 O 0.2076(3) 0.3783(2) 0.32966(19) 0.0364 1.0000 Uani . . . . .
O4 O 0.1147(3) 0.2351(2) 0.43902(18) 0.0310 1.0000 Uani . . . . .
N1 N -0.0703(5) 0.0852(4) 0.0711(3) 0.0476 1.0000 Uani . . . . .
N2 N -0.2185(5) -0.0143(3) 0.0824(2) 0.0440 1.0000 Uani . . . . .
N3 N -0.2280(4) 0.0727(3) 0.2498(3) 0.0431 1.0000 Uani . . . . .
N4 N 0.0568(4) 0.4277(3) 0.4055(3) 0.0387 1.0000 Uani . . . . .
N5 N 0.2388(4) 0.3872(3) 0.4750(2) 0.0301 1.0000 Uani . . . . .
N6 N 0.2835(4) 0.2083(3) 0.3666(3) 0.0393 1.0000 Uani . . . . .
C1 C -0.0524(8) -0.0993(6) 0.1733(6) 0.0349(14) 0.524(11) Uiso D U P 1 1
C2 C 0.0266(8) -0.1450(6) 0.1928(5) 0.0358(15) 0.524(11) Uiso D U P 1 1
C3 C 0.0234(9) -0.2257(6) 0.1554(5) 0.0361(17) 0.524(11) Uiso D U P 1 1
C4 C -0.0564(9) -0.2623(6) 0.1012(5) 0.0387(16) 0.524(11) Uiso D U P 1 1
C5 C -0.1349(9) -0.2185(6) 0.0853(6) 0.0373(16) 0.524(11) Uiso D U P 1 1
C6 C -0.1356(8) -0.1360(7) 0.1199(7) 0.0380(14) 0.524(11) Uiso D U P 1 1
C7 C 0.1169(8) -0.1071(6) 0.2520(5) 0.0407(17) 0.524(11) Uiso D U P 1 1
C8 C 0.1882(11) -0.1693(8) 0.2657(7) 0.043(2) 0.524(11) Uiso D U P 1 1
C9 C 0.1711(11) -0.0406(9) 0.2370(8) 0.043(2) 0.524(11) Uiso D U P 1 1
C10 C 0.0864(11) -0.0717(8) 0.3139(6) 0.042(2) 0.524(11) Uiso D U P 1 1
C11 C -0.0573(8) -0.3512(6) 0.0603(5) 0.0474(18) 0.524(11) Uiso D U P 1 1
C12 C -0.1381(11) -0.3695(9) -0.0078(7) 0.051(2) 0.524(11) Uiso D U P 1 1
C13 C -0.0821(11) -0.4082(8) 0.0968(7) 0.051(2) 0.524(11) Uiso D U P 1 1
C14 C 0.0445(9) -0.3643(9) 0.0518(7) 0.051(2) 0.524(11) Uiso D U P 1 1
C101 C -0.0755(8) -0.0980(6) 0.1691(6) 0.0322(14) 0.476(11) Uiso D U P 1 2
C102 C -0.0039(8) -0.1483(6) 0.1862(6) 0.0330(15) 0.476(11) Uiso D U P 1 2
C103 C -0.0170(9) -0.2288(6) 0.1498(6) 0.0324(17) 0.476(11) Uiso D U P 1 2
C104 C -0.0989(9) -0.2622(6) 0.0963(6) 0.0373(17) 0.476(11) Uiso D U P 1 2
C105 C -0.1717(9) -0.2122(7) 0.0813(6) 0.0347(17) 0.476(11) Uiso D U P 1 2
C106 C -0.1586(8) -0.1326(7) 0.1174(7) 0.0357(14) 0.476(11) Uiso D U P 1 2
C107 C 0.0864(9) -0.1163(7) 0.2472(5) 0.0364(17) 0.476(11) Uiso D U P 1 2
C108 C 0.0537(11) -0.0810(8) 0.3088(6) 0.037(2) 0.476(11) Uiso D U P 1 2
C109 C 0.1479(11) -0.0506(9) 0.2380(8) 0.039(2) 0.476(11) Uiso D U P 1 2
C110 C 0.1512(11) -0.1834(8) 0.2601(7) 0.039(2) 0.476(11) Uiso D U P 1 2
C111 C -0.1105(9) -0.3533(7) 0.0566(6) 0.0472(19) 0.476(11) Uiso D U P 1 2
C112 C -0.0357(12) -0.4019(9) 0.0912(7) 0.050(2) 0.476(11) Uiso D U P 1 2
C113 C -0.0988(12) -0.3607(10) -0.0118(7) 0.049(2) 0.476(11) Uiso D U P 1 2
C114 C -0.2131(11) -0.3885(10) 0.0504(8) 0.054(2) 0.476(11) Uiso D U P 1 2
C15 C -0.2699(9) 0.1553(6) 0.0709(5) 0.0390(15) 0.522(11) Uiso D U P 2 1
C16 C -0.2816(9) 0.2184(7) 0.0411(5) 0.0414(16) 0.522(11) Uiso D U P 2 1
C17 C -0.3382(9) 0.2020(7) -0.0243(6) 0.0387(17) 0.522(11) Uiso D U P 2 1
C18 C -0.3836(9) 0.1255(7) -0.0620(5) 0.0395(17) 0.522(11) Uiso D U P 2 1
C19 C -0.3716(9) 0.0633(7) -0.0337(5) 0.0368(17) 0.522(11) Uiso D U P 2 1
C20 C -0.3145(9) 0.0786(6) 0.0319(5) 0.0367(15) 0.522(11) Uiso D U P 2 1
C21 C -0.2340(8) 0.3056(7) 0.0807(6) 0.0471(18) 0.522(11) Uiso D U P 2 1
C22 C -0.2669(11) 0.3353(9) 0.1426(8) 0.050(2) 0.522(11) Uiso D U P 2 1
C23 C -0.1235(9) 0.3047(9) 0.0980(8) 0.049(2) 0.522(11) Uiso D U P 2 1
C24 C -0.2622(11) 0.3670(9) 0.0411(8) 0.052(2) 0.522(11) Uiso D U P 2 1
C25 C -0.4438(8) 0.1125(7) -0.1344(6) 0.0480(19) 0.522(11) Uiso D U P 2 1
C26 C -0.5244(10) 0.1682(10) -0.1387(8) 0.054(2) 0.522(11) Uiso D U P 2 1
C27 C -0.3766(12) 0.1294(11) -0.1709(8) 0.061(4) 0.522(11) Uiso D . P 2 1
C28 C -0.4897(10) 0.0244(8) -0.1657(7) 0.051(2) 0.522(11) Uiso D U P 2 1
C115 C -0.2842(9) 0.1707(7) 0.0817(5) 0.0386(15) 0.478(11) Uiso D U P 2 2
C116 C -0.2942(10) 0.2397(7) 0.0589(6) 0.0414(17) 0.478(11) Uiso D U P 2 2
C117 C -0.3469(11) 0.2328(8) -0.0054(6) 0.0441(19) 0.478(11) Uiso D U P 2 2
C118 C -0.3912(10) 0.1582(8) -0.0494(6) 0.0444(18) 0.478(11) Uiso D U P 2 2
C119 C -0.3844(11) 0.0901(8) -0.0265(6) 0.0432(18) 0.478(11) Uiso D U P 2 2
C120 C -0.3283(11) 0.0954(7) 0.0391(6) 0.0413(16) 0.478(11) Uiso D U P 2 2
C121 C -0.2485(9) 0.3243(7) 0.1058(7) 0.043(2) 0.478(11) Uiso D U P 2 2
C122 C -0.2869(14) 0.3416(11) 0.1657(10) 0.061(5) 0.478(11) Uiso D . P 2 2
C123 C -0.1377(13) 0.3274(10) 0.1256(9) 0.052(4) 0.478(11) Uiso D . P 2 2
C124 C -0.2795(15) 0.3910(13) 0.0694(11) 0.069(5) 0.478(11) Uiso D . P 2 2
C125 C -0.4497(10) 0.1537(9) -0.1217(6) 0.047(2) 0.478(11) Uiso D U P 2 2
C126 C -0.5298(16) 0.2124(14) -0.1203(10) 0.072(5) 0.478(11) Uiso D . P 2 2
C127 C -0.3807(15) 0.1803(14) -0.1561(10) 0.073(5) 0.478(11) Uiso D . P 2 2
C128 C -0.4984(14) 0.0704(13) -0.1608(9) 0.063(5) 0.478(11) Uiso D . P 2 2
C29 C -0.2337(5) -0.0871(4) 0.1033(3) 0.0393 1.0000 Uani D U . . .
C30 C -0.3161(5) 0.0174(4) 0.0643(3) 0.0464 1.0000 Uani D U . . .
C31 C -0.1819(6) -0.0376(4) 0.0244(3) 0.0482 1.0000 Uani . . . . .
C32 C -0.1267(6) 0.0322(5) 0.0164(3) 0.0504 1.0000 Uani . . . . .
C33 C -0.1284(8) 0.0370(6) -0.0467(4) 0.0731 1.0000 Uani . . . . .
C34 C -0.0727(8) 0.0967(7) -0.0517(4) 0.0786 1.0000 Uani . . . . .
C35 C -0.0145(8) 0.1526(6) 0.0041(5) 0.0726 1.0000 Uani . . . . .
C36 C -0.0132(6) 0.1441(5) 0.0649(4) 0.0581 1.0000 Uani . . . . .
C37 C -0.2904(6) 0.1273(5) 0.2626(4) 0.0556 1.0000 Uani . . . . .
C38 C -0.3418(6) 0.1282(6) 0.3062(5) 0.0662 1.0000 Uani . . . . .
C39 C -0.3313(6) 0.0666(7) 0.3367(4) 0.0720 1.0000 Uani . . . . .
C40 C -0.2701(6) 0.0084(6) 0.3225(4) 0.0574 1.0000 Uani . . . . .
C41 C -0.2199(5) 0.0131(4) 0.2791(3) 0.0427 1.0000 Uani . . . . .
C42 C 0.2464(4) 0.4545(4) 0.3552(3) 0.0330 1.0000 Uani . . . . .
C43 C 0.2343(5) 0.5114(4) 0.3177(3) 0.0405 1.0000 Uani . . . . .
C44 C 0.2755(5) 0.5902(4) 0.3500(3) 0.0422 1.0000 Uani . . . . .
C45 C 0.3268(5) 0.6178(4) 0.4161(3) 0.0385 1.0000 Uani D . . . .
C46 C 0.3409(4) 0.5618(4) 0.4514(3) 0.0357 1.0000 Uani . . . . .
C47 C 0.3015(4) 0.4819(4) 0.4221(3) 0.0338 1.0000 Uani . . . . .
C48 C 0.1798(7) 0.4846(5) 0.2436(4) 0.0614 1.0000 Uani . . . . .
C49 C 0.0738(8) 0.4617(7) 0.2331(5) 0.0803 1.0000 Uani . . . . .
C50 C 0.2285(10) 0.4146(6) 0.2084(4) 0.0827 1.0000 Uani . . . . .
C51 C 0.1850(9) 0.5537(6) 0.2123(5) 0.0852 1.0000 Uani . . . . .
C52 C 0.3691(5) 0.7064(4) 0.4486(4) 0.0548 1.0000 Uani D U . . .
C53 C 0.4783(9) 0.7091(9) 0.4663(7) 0.059(3) 0.581(10) Uiso D U P 3 1
C54 C 0.3374(11) 0.7588(9) 0.4008(7) 0.064(3) 0.581(10) Uiso D U P 3 1
C55 C 0.3376(13) 0.7423(11) 0.5105(8) 0.080(4) 0.581(10) Uiso D U P 3 1
C153 C 0.2853(13) 0.7587(11) 0.4407(10) 0.062(3) 0.419(10) Uiso D U P 3 2
C154 C 0.4268(15) 0.7207(13) 0.5223(8) 0.071(4) 0.419(10) Uiso D U P 3 2
C155 C 0.4391(14) 0.7273(13) 0.4134(10) 0.071(4) 0.419(10) Uiso D U P 3 2
C56 C 0.1301(4) 0.2486(3) 0.5036(3) 0.0288 1.0000 Uani . . . . .
C57 C 0.0675(4) 0.2103(3) 0.5292(3) 0.0293 1.0000 Uani . . . . .
C58 C 0.0910(5) 0.2275(4) 0.5968(3) 0.0353 1.0000 Uani . . . . .
C59 C 0.1688(5) 0.2811(4) 0.6417(3) 0.0369 1.0000 Uani . . . . .
C60 C 0.2264(5) 0.3189(3) 0.6153(3) 0.0343 1.0000 Uani . . . . .
C61 C 0.2087(4) 0.3028(3) 0.5474(3) 0.0300 1.0000 Uani . . . . .
C62 C -0.0226(5) 0.1547(4) 0.4827(3) 0.0368 1.0000 Uani . . . . .
C63 C -0.0939(5) 0.2039(4) 0.4459(3) 0.0417 1.0000 Uani . . . . .
C64 C -0.0766(6) 0.1174(5) 0.5203(4) 0.0577 1.0000 Uani . . . . .
C65 C 0.0051(6) 0.0858(4) 0.4333(4) 0.0529 1.0000 Uani . . . . .
C66 C 0.1882(7) 0.2946(5) 0.7160(3) 0.0541 1.0000 Uani . . . . .
C67 C 0.2644(14) 0.3603(9) 0.7564(4) 0.1396 1.0000 Uani . . . . .
C68 C 0.2056(10) 0.2140(6) 0.7322(5) 0.0828 1.0000 Uani . . . . .
C69 C 0.0927(12) 0.3188(8) 0.7326(5) 0.0983 1.0000 Uani . . . . .
C70 C 0.3240(4) 0.4208(4) 0.4605(3) 0.0327 1.0000 Uani . . . . .
C71 C 0.2807(5) 0.3390(4) 0.5215(3) 0.0352 1.0000 Uani . . . . .
C72 C 0.1894(5) 0.4534(3) 0.5067(3) 0.0327 1.0000 Uani . . . . .
C73 C 0.1112(5) 0.4830(3) 0.4596(3) 0.0316 1.0000 Uani . . . . .
C74 C 0.0939(5) 0.5638(4) 0.4739(3) 0.0413 1.0000 Uani . . . . .
C75 C 0.0154(6) 0.5886(4) 0.4333(4) 0.0503 1.0000 Uani . . . . .
C76 C -0.0427(6) 0.5307(4) 0.3775(4) 0.0490 1.0000 Uani . . . . .
C77 C -0.0184(5) 0.4524(4) 0.3653(3) 0.0451 1.0000 Uani . . . . .
C78 C 0.3353(5) 0.2122(6) 0.3260(4) 0.0545 1.0000 Uani . . . . .
C79 C 0.3991(6) 0.1560(7) 0.3116(5) 0.0729 1.0000 Uani . . . . .
C80 C 0.4125(6) 0.0951(7) 0.3413(6) 0.0741 1.0000 Uani . . . . .
C81 C 0.3610(6) 0.0926(5) 0.3843(5) 0.0602 1.0000 Uani . . . . .
C82 C 0.2973(5) 0.1484(4) 0.3953(4) 0.0446 1.0000 Uani . . . . .
C83 C -0.3264(10) 0.0041(12) 0.4922(9) 0.1167 1.0000 Uani . . . . .
C84 C -0.4181(8) -0.0004(8) 0.4576(7) 0.0823 1.0000 Uani . . . . .
C85 C -0.4708(8) -0.0586(7) 0.4074(7) 0.0843 1.0000 Uani . . . . .
C86 C -0.4138(19) -0.1353(11) 0.3829(8) 0.1541 1.0000 Uani . . . . .
C87 C -0.3120(8) -0.1200(7) 0.4286(7) 0.0781 1.0000 Uani . . . . .
C88 C -0.2815(12) -0.0537(8) 0.4769(8) 0.1031 1.0000 Uani . . . . .
C89 C -0.3184(11) -0.2388(9) -0.1143(7) 0.130(4) 0.792(16) Uiso D U P 4 1
C90 C -0.3243(11) -0.1844(10) -0.1481(6) 0.130(4) 0.792(16) Uiso D U P 4 1
C91 C -0.3973(12) -0.1363(9) -0.1487(6) 0.130(4) 0.792(16) Uiso D U P 4 1
C92 C -0.4653(11) -0.1437(9) -0.1171(7) 0.128(4) 0.792(16) Uiso D U P 4 1
C93 C -0.4612(12) -0.1965(10) -0.0832(6) 0.128(4) 0.792(16) Uiso D U P 4 1
C94 C -0.3870(13) -0.2469(9) -0.0825(6) 0.130(4) 0.792(16) Uiso D U P 4 1
C189 C -0.3598(16) -0.2718(9) -0.1055(14) 0.068(7) 0.208(16) Uiso D U P 4 2
C190 C -0.3940(18) -0.2510(10) -0.1644(13) 0.068(7) 0.208(16) Uiso D U P 4 2
C191 C -0.4758(18) -0.2098(10) -0.1761(12) 0.068(7) 0.208(16) Uiso D U P 4 2
C192 C -0.5229(16) -0.1878(9) -0.1290(14) 0.067(7) 0.208(16) Uiso D U P 4 2
C193 C -0.4892(18) -0.2069(11) -0.0701(13) 0.067(7) 0.208(16) Uiso D U P 4 2
C194 C -0.4094(19) -0.2496(11) -0.0583(12) 0.068(7) 0.208(16) Uiso D U P 4 2
C95 C 0.3300(12) 0.6102(11) 0.6830(7) 0.128(5) 0.65(3) Uiso D U P 5 1
C96 C 0.3769(14) 0.6386(10) 0.6476(7) 0.127(5) 0.65(3) Uiso D U P 5 1
C97 C 0.4554(14) 0.6023(11) 0.6332(6) 0.126(5) 0.65(3) Uiso D U P 5 1
C98 C 0.4883(12) 0.5375(11) 0.6534(7) 0.125(5) 0.65(3) Uiso D U P 5 1
C99 C 0.4382(14) 0.5094(10) 0.6892(7) 0.127(5) 0.65(3) Uiso D U P 5 1
C100 C 0.3601(13) 0.5463(11) 0.7039(6) 0.128(5) 0.65(3) Uiso D U P 5 1
C195 C 0.387(2) 0.652(3) 0.7059(19) 0.172(14) 0.35(3) Uiso D U P 5 2
C196 C 0.444(3) 0.652(3) 0.6654(17) 0.172(14) 0.35(3) Uiso D U P 5 2
C197 C 0.502(2) 0.590(3) 0.6522(13) 0.172(14) 0.35(3) Uiso D U P 5 2
C198 C 0.501(2) 0.527(3) 0.6784(19) 0.172(14) 0.35(3) Uiso D U P 5 2
C199 C 0.444(3) 0.526(3) 0.7193(17) 0.172(14) 0.35(3) Uiso D U P 5 2
C200 C 0.386(2) 0.588(3) 0.7329(13) 0.172(14) 0.35(3) Uiso D U P 5 2
H31 H 0.0795 -0.2575 0.1679 0.0433 0.524 Uiso . . . 1 1
H51 H -0.1934 -0.2458 0.0481 0.0447 0.524 Uiso . . . 1 1
H81 H 0.2455 -0.1427 0.3043 0.0519 0.524 Uiso . . . 1 1
H82 H 0.1553 -0.2135 0.2756 0.0519 0.524 Uiso . . . 1 1
H83 H 0.2104 -0.1924 0.2263 0.0519 0.524 Uiso . . . 1 1
H91 H 0.2295 -0.0160 0.2753 0.0518 0.524 Uiso . . . 1 1
H92 H 0.1920 -0.0647 0.1971 0.0518 0.524 Uiso . . . 1 1
H93 H 0.1270 0.0020 0.2288 0.0518 0.524 Uiso . . . 1 1
H101 H 0.1454 -0.0474 0.3519 0.0503 0.524 Uiso . . . 1 1
H102 H 0.0523 -0.1155 0.3236 0.0503 0.524 Uiso . . . 1 1
H103 H 0.0417 -0.0291 0.3068 0.0503 0.524 Uiso . . . 1 1
H121 H -0.1382 -0.4266 -0.0338 0.0607 0.524 Uiso . . . 1 1
H122 H -0.2029 -0.3611 -0.0005 0.0607 0.524 Uiso . . . 1 1
H123 H -0.1245 -0.3323 -0.0325 0.0607 0.524 Uiso . . . 1 1
H131 H -0.0828 -0.4654 0.0706 0.0612 0.524 Uiso . . . 1 1
H132 H -0.0322 -0.3975 0.1407 0.0612 0.524 Uiso . . . 1 1
H133 H -0.1476 -0.3989 0.1029 0.0612 0.524 Uiso . . . 1 1
H141 H 0.0448 -0.4213 0.0256 0.0610 0.524 Uiso . . . 1 1
H142 H 0.0937 -0.3536 0.0960 0.0610 0.524 Uiso . . . 1 1
H143 H 0.0609 -0.3266 0.0284 0.0610 0.524 Uiso . . . 1 1
H1031 H 0.0345 -0.2646 0.1624 0.0388 0.476 Uiso . . . 1 2
H1051 H -0.2328 -0.2341 0.0445 0.0416 0.476 Uiso . . . 1 2
H1081 H 0.1121 -0.0604 0.3480 0.0439 0.476 Uiso . . . 1 2
H1082 H 0.0145 -0.1241 0.3158 0.0439 0.476 Uiso . . . 1 2
H1083 H 0.0132 -0.0356 0.3025 0.0439 0.476 Uiso . . . 1 2
H1091 H 0.2057 -0.0308 0.2778 0.0465 0.476 Uiso . . . 1 2
H1092 H 0.1083 -0.0048 0.2317 0.0465 0.476 Uiso . . . 1 2
H1093 H 0.1702 -0.0733 0.1985 0.0465 0.476 Uiso . . . 1 2
H1101 H 0.2084 -0.1604 0.2997 0.0468 0.476 Uiso . . . 1 2
H1102 H 0.1131 -0.2265 0.2678 0.0468 0.476 Uiso . . . 1 2
H1103 H 0.1743 -0.2071 0.2211 0.0468 0.476 Uiso . . . 1 2
H1121 H -0.0462 -0.4595 0.0639 0.0605 0.476 Uiso . . . 1 2
H1122 H -0.0437 -0.3986 0.1352 0.0605 0.476 Uiso . . . 1 2
H1123 H 0.0313 -0.3791 0.0970 0.0605 0.476 Uiso . . . 1 2
H1131 H -0.1062 -0.4190 -0.0373 0.0587 0.476 Uiso . . . 1 2
H1132 H -0.1497 -0.3320 -0.0359 0.0587 0.476 Uiso . . . 1 2
H1133 H -0.0330 -0.3359 -0.0066 0.0587 0.476 Uiso . . . 1 2
H1141 H -0.2231 -0.4470 0.0251 0.0644 0.476 Uiso . . . 1 2
H1142 H -0.2193 -0.3825 0.0952 0.0644 0.476 Uiso . . . 1 2
H1143 H -0.2631 -0.3587 0.0267 0.0644 0.476 Uiso . . . 1 2
H171 H -0.3465 0.2470 -0.0451 0.0465 0.522 Uiso . . . 2 1
H191 H -0.4031 0.0077 -0.0597 0.0441 0.522 Uiso . . . 2 1
H221 H -0.2360 0.3912 0.1677 0.0594 0.522 Uiso . . . 2 1
H222 H -0.3392 0.3355 0.1295 0.0594 0.522 Uiso . . . 2 1
H223 H -0.2470 0.2985 0.1709 0.0594 0.522 Uiso . . . 2 1
H231 H -0.0917 0.3602 0.1235 0.0589 0.522 Uiso . . . 2 1
H232 H -0.1021 0.2668 0.1252 0.0589 0.522 Uiso . . . 2 1
H233 H -0.1045 0.2864 0.0567 0.0589 0.522 Uiso . . . 2 1
H241 H -0.2298 0.4217 0.0686 0.0628 0.522 Uiso . . . 2 1
H242 H -0.3343 0.3688 0.0282 0.0628 0.522 Uiso . . . 2 1
H243 H -0.2408 0.3504 0.0006 0.0628 0.522 Uiso . . . 2 1
H261 H -0.5627 0.1592 -0.1858 0.0643 0.522 Uiso . . . 2 1
H262 H -0.5681 0.1566 -0.1137 0.0643 0.522 Uiso . . . 2 1
H263 H -0.4954 0.2256 -0.1194 0.0643 0.522 Uiso . . . 2 1
H271 H -0.4140 0.1214 -0.2180 0.0734 0.522 Uiso . . . 2 1
H272 H -0.3464 0.1864 -0.1509 0.0734 0.522 Uiso . . . 2 1
H273 H -0.3245 0.0917 -0.1681 0.0734 0.522 Uiso . . . 2 1
H281 H -0.5283 0.0170 -0.2125 0.0617 0.522 Uiso . . . 2 1
H282 H -0.5333 0.0121 -0.1409 0.0617 0.522 Uiso . . . 2 1
H283 H -0.4372 -0.0129 -0.1640 0.0617 0.522 Uiso . . . 2 1
H1171 H -0.3537 0.2822 -0.0208 0.0530 0.478 Uiso . . . 2 2
H1191 H -0.4193 0.0371 -0.0563 0.0519 0.478 Uiso . . . 2 2
H1221 H -0.2581 0.3959 0.1964 0.0728 0.478 Uiso . . . 2 2
H1222 H -0.3593 0.3407 0.1508 0.0728 0.478 Uiso . . . 2 2
H1223 H -0.2683 0.2994 0.1890 0.0728 0.478 Uiso . . . 2 2
H1231 H -0.1091 0.3820 0.1558 0.0622 0.478 Uiso . . . 2 2
H1232 H -0.1157 0.3167 0.0855 0.0622 0.478 Uiso . . . 2 2
H1233 H -0.1160 0.2855 0.1487 0.0622 0.478 Uiso . . . 2 2
H1241 H -0.2499 0.4453 0.0998 0.0833 0.478 Uiso . . . 2 2
H1242 H -0.3519 0.3903 0.0557 0.0833 0.478 Uiso . . . 2 2
H1243 H -0.2563 0.3797 0.0297 0.0833 0.478 Uiso . . . 2 2
H1261 H -0.5678 0.2101 -0.1663 0.0866 0.478 Uiso . . . 2 2
H1262 H -0.5743 0.1965 -0.0974 0.0866 0.478 Uiso . . . 2 2
H1263 H -0.4991 0.2686 -0.0962 0.0866 0.478 Uiso . . . 2 2
H1271 H -0.4180 0.1774 -0.2023 0.0876 0.478 Uiso . . . 2 2
H1272 H -0.3518 0.2370 -0.1318 0.0876 0.478 Uiso . . . 2 2
H1273 H -0.3276 0.1437 -0.1563 0.0876 0.478 Uiso . . . 2 2
H1281 H -0.5348 0.0707 -0.2065 0.0752 0.478 Uiso . . . 2 2
H1282 H -0.5447 0.0541 -0.1394 0.0752 0.478 Uiso . . . 2 2
H1283 H -0.4482 0.0312 -0.1624 0.0752 0.478 Uiso . . . 2 2
H291 H -0.2551 -0.0697 0.1437 0.0468 1.0000 Uiso . . . . .
H292 H -0.2860 -0.1250 0.0672 0.0468 1.0000 Uiso . . . . .
H301 H -0.3347 0.0409 0.1053 0.0553 1.0000 Uiso . . . . .
H302 H -0.3652 -0.0282 0.0343 0.0553 1.0000 Uiso . . . . .
H311 H -0.2385 -0.0587 -0.0160 0.0544 1.0000 Uiso . . . . .
H312 H -0.1376 -0.0809 0.0294 0.0544 1.0000 Uiso . . . . .
H331 H -0.1705 -0.0034 -0.0871 0.0804 1.0000 Uiso . . . . .
H341 H -0.0736 0.1005 -0.0961 0.0989 1.0000 Uiso . . . . .
H351 H 0.0257 0.1979 0.0008 0.0926 1.0000 Uiso . . . . .
H361 H 0.0312 0.1826 0.1055 0.0701 1.0000 Uiso . . . . .
H371 H -0.2999 0.1698 0.2391 0.0682 1.0000 Uiso . . . . .
H381 H -0.3853 0.1715 0.3158 0.0766 1.0000 Uiso . . . . .
H391 H -0.3679 0.0647 0.3686 0.0876 1.0000 Uiso . . . . .
H401 H -0.2622 -0.0366 0.3434 0.0691 1.0000 Uiso . . . . .
H411 H -0.1757 -0.0294 0.2689 0.0528 1.0000 Uiso . . . . .
H441 H 0.2674 0.6298 0.3237 0.0499 1.0000 Uiso . . . . .
H461 H 0.3801 0.5790 0.4989 0.0408 1.0000 Uiso . . . . .
H491 H 0.0386 0.4444 0.1849 0.0897 1.0000 Uiso . . . . .
H492 H 0.0448 0.5093 0.2553 0.0897 1.0000 Uiso . . . . .
H493 H 0.0678 0.4163 0.2520 0.0897 1.0000 Uiso . . . . .
H501 H 0.1931 0.3973 0.1603 0.0962 1.0000 Uiso . . . . .
H502 H 0.2976 0.4331 0.2152 0.0962 1.0000 Uiso . . . . .
H503 H 0.2264 0.3681 0.2268 0.0962 1.0000 Uiso . . . . .
H511 H 0.1491 0.5347 0.1643 0.0971 1.0000 Uiso . . . . .
H512 H 0.1549 0.6009 0.2340 0.0971 1.0000 Uiso . . . . .
H513 H 0.2545 0.5702 0.2183 0.0971 1.0000 Uiso . . . . .
H531 H 0.5074 0.7663 0.4875 0.0707 0.581 Uiso . . . 3 1
H532 H 0.5023 0.6764 0.4975 0.0707 0.581 Uiso . . . 3 1
H533 H 0.4978 0.6865 0.4256 0.0707 0.581 Uiso . . . 3 1
H541 H 0.3663 0.8157 0.4237 0.0770 0.581 Uiso . . . 3 1
H542 H 0.2650 0.7572 0.3864 0.0770 0.581 Uiso . . . 3 1
H543 H 0.3606 0.7371 0.3616 0.0770 0.581 Uiso . . . 3 1
H551 H 0.3656 0.7998 0.5310 0.0963 0.581 Uiso . . . 3 1
H552 H 0.3615 0.7107 0.5426 0.0963 0.581 Uiso . . . 3 1
H553 H 0.2651 0.7397 0.4980 0.0963 0.581 Uiso . . . 3 1
H1531 H 0.3109 0.8168 0.4615 0.0738 0.419 Uiso . . . 3 2
H1532 H 0.2387 0.7441 0.4626 0.0738 0.419 Uiso . . . 3 2
H1533 H 0.2513 0.7498 0.3929 0.0738 0.419 Uiso . . . 3 2
H1541 H 0.4535 0.7786 0.5422 0.0853 0.419 Uiso . . . 3 2
H1542 H 0.3826 0.7071 0.5462 0.0853 0.419 Uiso . . . 3 2
H1543 H 0.4816 0.6856 0.5258 0.0853 0.419 Uiso . . . 3 2
H1551 H 0.4669 0.7849 0.4343 0.0847 0.419 Uiso . . . 3 2
H1552 H 0.4929 0.6913 0.4170 0.0847 0.419 Uiso . . . 3 2
H1553 H 0.4033 0.7194 0.3661 0.0847 0.419 Uiso . . . 3 2
H581 H 0.0490 0.1994 0.6149 0.0470 1.0000 Uiso . . . . .
H601 H 0.2822 0.3587 0.6457 0.0399 1.0000 Uiso . . . . .
H631 H -0.1527 0.1677 0.4155 0.0495 1.0000 Uiso . . . . .
H632 H -0.1135 0.2479 0.4784 0.0495 1.0000 Uiso . . . . .
H633 H -0.0617 0.2281 0.4200 0.0495 1.0000 Uiso . . . . .
H641 H -0.1348 0.0816 0.4885 0.0714 1.0000 Uiso . . . . .
H642 H -0.0978 0.1614 0.5519 0.0714 1.0000 Uiso . . . . .
H643 H -0.0322 0.0850 0.5450 0.0714 1.0000 Uiso . . . . .
H651 H -0.0547 0.0504 0.4035 0.0588 1.0000 Uiso . . . . .
H652 H 0.0505 0.0534 0.4574 0.0588 1.0000 Uiso . . . . .
H653 H 0.0376 0.1085 0.4067 0.0588 1.0000 Uiso . . . . .
H671 H 0.2737 0.3662 0.8040 0.1537 1.0000 Uiso . . . . .
H672 H 0.2448 0.4119 0.7465 0.1537 1.0000 Uiso . . . . .
H673 H 0.3266 0.3475 0.7461 0.1537 1.0000 Uiso . . . . .
H681 H 0.2182 0.2229 0.7805 0.1009 1.0000 Uiso . . . . .
H682 H 0.2631 0.1921 0.7192 0.1009 1.0000 Uiso . . . . .
H683 H 0.1469 0.1747 0.7076 0.1009 1.0000 Uiso . . . . .
H691 H 0.1031 0.3280 0.7807 0.1212 1.0000 Uiso . . . . .
H692 H 0.0742 0.3694 0.7207 0.1212 1.0000 Uiso . . . . .
H693 H 0.0396 0.2744 0.7071 0.1212 1.0000 Uiso . . . . .
H701 H 0.3741 0.4474 0.5034 0.0393 1.0000 Uiso . . . . .
H702 H 0.3511 0.3747 0.4347 0.0393 1.0000 Uiso . . . . .
H711 H 0.3314 0.3751 0.5600 0.0414 1.0000 Uiso . . . . .
H712 H 0.3115 0.2936 0.4981 0.0414 1.0000 Uiso . . . . .
H721 H 0.2392 0.4997 0.5337 0.0385 1.0000 Uiso . . . . .
H722 H 0.1593 0.4337 0.5359 0.0385 1.0000 Uiso . . . . .
H741 H 0.1381 0.6040 0.5135 0.0487 1.0000 Uiso . . . . .
H751 H 0.0008 0.6463 0.4436 0.0608 1.0000 Uiso . . . . .
H761 H -0.1007 0.5457 0.3471 0.0601 1.0000 Uiso . . . . .
H771 H -0.0586 0.4116 0.3244 0.0508 1.0000 Uiso . . . . .
H781 H 0.3277 0.2573 0.3053 0.0710 1.0000 Uiso . . . . .
H791 H 0.4351 0.1597 0.2799 0.0960 1.0000 Uiso . . . . .
H801 H 0.4583 0.0538 0.3318 0.0888 1.0000 Uiso . . . . .
H811 H 0.3703 0.0499 0.4076 0.0757 1.0000 Uiso . . . . .
H821 H 0.2593 0.1446 0.4260 0.0533 1.0000 Uiso . . . . .
H831 H -0.2948 0.0530 0.5294 0.1530 1.0000 Uiso . . . . .
H841 H -0.4529 0.0477 0.4718 0.1084 1.0000 Uiso . . . . .
H851 H -0.5412 -0.0558 0.3857 0.1096 1.0000 Uiso . . . . .
H861 H -0.4414 -0.1839 0.3444 0.1940 1.0000 Uiso . . . . .
H871 H -0.2659 -0.1619 0.4218 0.1159 1.0000 Uiso . . . . .
H881 H -0.2127 -0.0499 0.5049 0.1404 1.0000 Uiso . . . . .
H891 H -0.2638 -0.2740 -0.1118 0.1559 0.792 Uiso . . . 4 1
H901 H -0.2763 -0.1798 -0.1721 0.1562 0.792 Uiso . . . 4 1
H911 H -0.4022 -0.0943 -0.1726 0.1558 0.792 Uiso . . . 4 1
H921 H -0.5194 -0.1080 -0.1200 0.1540 0.792 Uiso . . . 4 1
H931 H -0.5094 -0.1999 -0.0590 0.1536 0.792 Uiso . . . 4 1
H941 H -0.3828 -0.2893 -0.0591 0.1560 0.792 Uiso . . . 4 1
H1891 H -0.3010 -0.3020 -0.0973 0.0811 0.208 Uiso . . . 4 2
H1901 H -0.3589 -0.2661 -0.1983 0.0816 0.208 Uiso . . . 4 2
H1911 H -0.5004 -0.1960 -0.2185 0.0813 0.208 Uiso . . . 4 2
H1921 H -0.5819 -0.1579 -0.1373 0.0806 0.208 Uiso . . . 4 2
H1931 H -0.5233 -0.1894 -0.0358 0.0809 0.208 Uiso . . . 4 2
H1941 H -0.3869 -0.2647 -0.0163 0.0811 0.208 Uiso . . . 4 2
H951 H 0.2730 0.6366 0.6936 0.1534 0.65 Uiso . . . 5 1
H961 H 0.3546 0.6861 0.6317 0.1524 0.65 Uiso . . . 5 1
H971 H 0.4895 0.6242 0.6070 0.1513 0.65 Uiso . . . 5 1
H981 H 0.5456 0.5116 0.6429 0.1496 0.65 Uiso . . . 5 1
H991 H 0.4591 0.4614 0.7047 0.1526 0.65 Uiso . . . 5 1
H1001 H 0.3256 0.5254 0.7303 0.1535 0.65 Uiso . . . 5 1
H1951 H 0.3462 0.6971 0.7157 0.2059 0.35 Uiso . . . 5 2
H1961 H 0.4442 0.6978 0.6455 0.2063 0.35 Uiso . . . 5 2
H1971 H 0.5436 0.5910 0.6233 0.2062 0.35 Uiso . . . 5 2
H1981 H 0.5421 0.4820 0.6683 0.2063 0.35 Uiso . . . 5 2
H1991 H 0.4438 0.4805 0.7389 0.2067 0.35 Uiso . . . 5 2
H2001 H 0.3445 0.5873 0.7619 0.2066 0.35 Uiso . . . 5 2

loop_
_atom_site_aniso_label
_atom_site_aniso_U_11
_atom_site_aniso_U_22
_atom_site_aniso_U_33
_atom_site_aniso_U_23
_atom_site_aniso_U_13
_atom_site_aniso_U_12
La1 0.0382(2) 0.02870(17) 0.02159(16) 0.00834(12) 0.00566(13) -0.00566(13)
La2 0.03271(18) 0.02052(15) 0.02296(15) 0.00666(11) 0.00570(12) 0.00231(12)
Cl1 0.0365(7) 0.0423(8) 0.0349(7) -0.0035(6) 0.0131(6) -0.0013(6)
Cl2 0.0344(7) 0.0353(7) 0.0339(7) 0.0046(5) 0.0087(5) 0.0041(5)
O1 0.052(3) 0.0318(15) 0.030(2) 0.0060(15) 0.0134(18) -0.0020(18)
O2 0.056(3) 0.045(3) 0.047(2) 0.024(2) -0.0031(19) -0.003(2)
O3 0.055(3) 0.0223(18) 0.0274(19) 0.0054(15) 0.0078(18) -0.0061(17)
O4 0.039(2) 0.0304(19) 0.0243(18) 0.0107(15) 0.0079(16) 0.0030(16)
N1 0.061(4) 0.051(3) 0.028(2) 0.010(2) 0.010(2) -0.018(3)
N2 0.063(4) 0.042(3) 0.028(2) 0.010(2) 0.017(2) -0.015(3)
N3 0.052(3) 0.041(3) 0.038(3) 0.013(2) 0.016(2) -0.005(2)
N4 0.050(3) 0.028(2) 0.036(3) 0.009(2) 0.009(2) 0.006(2)
N5 0.037(3) 0.029(2) 0.024(2) 0.0112(17) 0.0065(18) -0.0008(19)
N6 0.035(3) 0.042(3) 0.040(3) 0.012(2) 0.008(2) 0.008(2)
C29 0.040(3) 0.034(3) 0.043(3) 0.012(3) 0.010(3) -0.0017(19)
C30 0.049(4) 0.048(3) 0.041(3) 0.016(3) 0.010(3) -0.015(3)
C31 0.070(5) 0.046(4) 0.021(3) -0.001(2) 0.011(3) -0.022(3)
C32 0.061(4) 0.060(4) 0.028(3) 0.013(3) 0.009(3) -0.016(3)
C33 0.107(7) 0.068(5) 0.026(3) 0.016(3) -0.009(4) -0.031(5)
C34 0.108(8) 0.099(7) 0.041(4) 0.032(4) 0.030(5) -0.028(6)
C35 0.093(7) 0.079(6) 0.059(5) 0.035(5) 0.031(5) -0.024(5)
C36 0.069(5) 0.061(5) 0.044(4) 0.019(3) 0.016(3) -0.026(4)
C37 0.051(4) 0.055(4) 0.065(5) 0.023(4) 0.018(4) 0.004(3)
C38 0.036(4) 0.081(6) 0.074(6) 0.006(5) 0.021(4) -0.008(4)
C39 0.046(5) 0.118(8) 0.055(5) 0.029(5) 0.017(4) -0.024(5)
C40 0.053(4) 0.082(6) 0.038(3) 0.027(4) 0.006(3) -0.021(4)
C41 0.052(4) 0.042(3) 0.038(3) 0.018(3) 0.014(3) -0.006(3)
C42 0.038(3) 0.036(3) 0.026(2) 0.014(2) 0.006(2) -0.007(2)
C43 0.049(4) 0.032(3) 0.037(3) 0.015(2) 0.003(3) -0.008(3)
C44 0.045(4) 0.038(3) 0.042(3) 0.020(3) 0.002(3) -0.002(3)
C45 0.036(3) 0.029(3) 0.051(4) 0.014(3) 0.012(3) -0.004(2)
C46 0.033(3) 0.034(3) 0.035(3) 0.005(2) 0.007(2) -0.001(2)
C47 0.034(3) 0.035(3) 0.031(3) 0.011(2) 0.007(2) -0.008(2)
C48 0.089(6) 0.047(4) 0.037(4) 0.020(3) -0.005(4) -0.013(4)
C49 0.077(6) 0.082(6) 0.065(5) 0.046(5) -0.026(5) -0.031(5)
C50 0.145(10) 0.063(5) 0.032(4) 0.014(4) 0.015(5) -0.009(6)
C51 0.127(9) 0.065(6) 0.050(5) 0.038(4) -0.013(5) -0.019(6)
C52 0.053(3) 0.026(3) 0.073(3) 0.006(2) 0.008(3) -0.013(2)
C56 0.039(3) 0.021(2) 0.028(2) 0.011(2) 0.010(2) 0.011(2)
C57 0.040(3) 0.023(2) 0.031(3) 0.014(2) 0.014(2) 0.010(2)
C58 0.048(3) 0.030(3) 0.040(3) 0.021(2) 0.021(3) 0.013(2)
C59 0.059(4) 0.030(3) 0.027(3) 0.014(2) 0.015(3) 0.008(3)
C60 0.047(3) 0.027(3) 0.026(3) 0.009(2) 0.005(2) 0.003(2)
C61 0.042(3) 0.023(2) 0.025(2) 0.009(2) 0.007(2) 0.007(2)
C62 0.042(3) 0.033(3) 0.041(3) 0.019(3) 0.014(3) 0.006(2)
C63 0.033(3) 0.046(4) 0.044(3) 0.017(3) 0.006(3) -0.001(3)
C64 0.058(5) 0.056(4) 0.065(5) 0.035(4) 0.011(4) -0.012(4)
C65 0.053(4) 0.027(3) 0.067(5) 0.001(3) 0.012(4) 0.000(3)
C66 0.084(6) 0.052(4) 0.029(3) 0.015(3) 0.017(3) 0.009(4)
C67 0.224(17) 0.136(11) 0.024(4) 0.004(5) 0.007(6) -0.115(12)
C68 0.129(9) 0.073(6) 0.050(5) 0.031(5) 0.019(5) 0.012(6)
C69 0.155(12) 0.102(9) 0.046(5) 0.022(5) 0.042(6) 0.019(8)
C70 0.032(3) 0.035(3) 0.031(3) 0.015(2) 0.004(2) 0.002(2)
C71 0.044(3) 0.031(3) 0.028(3) 0.013(2) 0.003(2) -0.001(2)
C72 0.044(3) 0.027(3) 0.025(2) 0.009(2) 0.006(2) 0.005(2)
C73 0.043(3) 0.025(3) 0.027(3) 0.007(2) 0.013(2) 0.003(2)
C74 0.055(4) 0.025(3) 0.041(3) 0.003(2) 0.017(3) 0.006(3)
C75 0.072(5) 0.021(3) 0.059(4) 0.010(3) 0.022(4) 0.015(3)
C76 0.062(5) 0.039(3) 0.049(4) 0.018(3) 0.016(3) 0.022(3)
C77 0.057(4) 0.034(3) 0.036(3) 0.008(3) 0.003(3) 0.016(3)
C78 0.035(4) 0.079(5) 0.063(5) 0.035(4) 0.022(3) 0.016(3)
C79 0.042(4) 0.112(8) 0.086(6) 0.050(6) 0.030(4) 0.033(5)
C80 0.037(4) 0.085(7) 0.101(7) 0.025(6) 0.021(4) 0.022(4)
C81 0.042(4) 0.056(5) 0.091(6) 0.036(4) 0.018(4) 0.017(3)
C82 0.044(4) 0.042(3) 0.047(4) 0.016(3) 0.010(3) 0.003(3)
C83 0.075(8) 0.166(15) 0.142(13) 0.107(12) 0.023(8) 0.010(9)
C84 0.067(6) 0.091(8) 0.113(9) 0.051(7) 0.043(6) 0.012(6)
C85 0.068(6) 0.077(7) 0.129(10) 0.052(7) 0.041(7) 0.018(5)
C86 0.26(2) 0.125(13) 0.102(11) 0.048(10) 0.077(14) -0.052(14)
C87 0.082(7) 0.082(7) 0.126(9) 0.077(7) 0.070(7) 0.055(6)
C88 0.136(12) 0.076(8) 0.139(12) 0.065(9) 0.072(10) 0.031(8)

loop_
_atom_type_symbol
_atom_type_scat_dispersion_real
_atom_type_scat_dispersion_imag
_atom_type_scat_Cromer_Mann_a1
_atom_type_scat_Cromer_Mann_b1
_atom_type_scat_Cromer_Mann_a2
_atom_type_scat_Cromer_Mann_b2
_atom_type_scat_Cromer_Mann_a3
_atom_type_scat_Cromer_Mann_b3
_atom_type_scat_Cromer_Mann_a4
_atom_type_scat_Cromer_Mann_b4
_atom_type_scat_Cromer_Mann_c
_atom_type_scat_source
'C   ' 0.0033 0.0016 2.3100 20.8439 1.0200 10.2075 1.5886 0.5687 0.8650 51.6512 0.2156 International_Tables_Vol_IV_Table_2.2B
'H   ' 0.0000 0.0000 0.4930 10.5109 0.3229 26.1257 0.1402 3.1424 0.0408 57.7998 0.0030 International_Tables_Vol_IV_Table_2.2B
'Cl  ' 0.1484 0.1585 11.4604 0.0104 7.1964 1.1662 6.2556 18.5194 1.6455 47.7784 -9.5574 International_Tables_Vol_IV_Table_2.2B
'La  ' -0.2871 2.4523 20.5780 2.9482 19.5990 0.2445 11.3727 18.7726 3.2872 133.1240 2.1468 International_Tables_Vol_IV_Table_2.2B
'N   ' 0.0061 0.0033 12.2126 0.0057 3.1322 9.8933 2.0125 28.9975 1.1663 0.5826 -11.5290 International_Tables_Vol_IV_Table_2.2B
'O   ' 0.0106 0.0060 3.0485 13.2771 2.2868 5.7011 1.5463 0.3239 0.8670 32.9089 0.2508 International_Tables_Vol_IV_Table_2.2B

loop_
_geom_angle_atom_site_label_1
_geom_angle_site_symmetry_1
_geom_angle_atom_site_label_2
_geom_angle_site_symmetry_2
_geom_angle_atom_site_label_3
_geom_angle_site_symmetry_3
_geom_angle
_geom_angle_publ_flag
N3 . La1 . N2 . 83.93(16) yes
N3 . La1 . N1 . 145.54(17) yes
N2 . La1 . N1 . 63.24(16) yes
N3 . La1 . O2 . 85.33(19) yes
N2 . La1 . O2 . 74.72(18) yes
N1 . La1 . O2 . 76.6(2) yes
N3 . La1 . O1 . 79.32(17) yes
N2 . La1 . O1 . 72.81(17) yes
N1 . La1 . O1 . 99.22(18) yes
O2 . La1 . O1 . 145.26(16) yes
N3 . La1 . Cl2 . 74.59(12) yes
N2 . La1 . Cl2 . 148.45(14) yes
N1 . La1 . Cl2 . 129.33(13) yes
O2 . La1 . Cl2 . 80.65(13) yes
O1 . La1 . Cl2 . 123.80(11) yes
N3 . La1 . Cl1 . 134.53(13) yes
N2 . La1 . Cl1 . 136.39(13) yes
N1 . La1 . Cl1 . 79.78(13) yes
O2 . La1 . Cl1 . 119.92(13) yes
O1 . La1 . Cl1 . 92.46(12) yes
Cl2 . La1 . Cl1 . 73.53(4) yes
N6 . La2 . N5 . 81.81(16) yes
N6 . La2 . N4 . 143.87(17) yes
N5 . La2 . N4 . 63.41(16) yes
N6 . La2 . O4 . 81.54(16) yes
N5 . La2 . O4 . 71.54(14) yes
N4 . La2 . O4 . 95.52(15) yes
N6 . La2 . O3 . 85.07(17) yes
N5 . La2 . O3 . 75.06(14) yes
N4 . La2 . O3 . 77.16(16) yes
O4 . La2 . O3 . 145.40(14) yes
N6 . La2 . Cl2 . 136.78(12) yes
N5 . La2 . Cl2 . 135.57(11) yes
N4 . La2 . Cl2 . 78.95(12) yes
O4 . La2 . Cl2 . 90.61(11) yes
O3 . La2 . Cl2 . 120.19(11) yes
N6 . La2 . Cl1 . 71.70(12) yes
N5 . La2 . Cl1 . 150.94(11) yes
N4 . La2 . Cl1 . 138.62(12) yes
O4 . La2 . Cl1 . 114.76(10) yes
O3 . La2 . Cl1 . 90.64(10) yes
Cl2 . La2 . Cl1 . 73.48(4) yes
La1 . Cl1 . La2 . 104.48(5) yes
La2 . Cl2 . La1 . 104.91(5) yes
C1 . O1 . La1 . 147.2(6) yes
C101 . O1 . La1 . 139.8(6) yes
C15 . O2 . La1 . 131.6(6) yes
C115 . O2 . La1 . 147.9(7) yes
C42 . O3 . La2 . 137.6(4) yes
C56 . O4 . La2 . 146.3(3) yes
C36 . N1 . C32 . 118.3(6) yes
C36 . N1 . La1 . 118.4(5) yes
C32 . N1 . La1 . 121.3(4) yes
C31 . N2 . C30 . 110.1(5) yes
C31 . N2 . C29 . 109.5(5) yes
C30 . N2 . C29 . 106.4(5) yes
C31 . N2 . La1 . 114.3(4) yes
C30 . N2 . La1 . 106.9(4) yes
C29 . N2 . La1 . 109.3(4) yes
C41 . N3 . C37 . 117.5(6) yes
C41 . N3 . La1 . 122.4(5) yes
C37 . N3 . La1 . 119.0(5) yes
C77 . N4 . C73 . 117.8(5) yes
C77 . N4 . La2 . 118.3(4) yes
C73 . N4 . La2 . 121.0(4) yes
C72 . N5 . C71 . 109.8(4) yes
C72 . N5 . C70 . 110.4(4) yes
C71 . N5 . C70 . 105.5(4) yes
C72 . N5 . La2 . 114.1(3) yes
C71 . N5 . La2 . 110.3(3) yes
C70 . N5 . La2 . 106.3(3) yes
C82 . N6 . C78 . 117.6(6) yes
C82 . N6 . La2 . 121.9(4) yes
C78 . N6 . La2 . 117.8(4) yes
C6 . C1 . C2 . 120.6(7) yes
C6 . C1 . O1 . 113.0(7) yes
C2 . C1 . O1 . 126.3(8) yes
C7 . C2 . C3 . 119.5(8) yes
C7 . C2 . C1 . 121.6(7) yes
C3 . C2 . C1 . 118.9(8) yes
H31 . C3 . C4 . 119.282 no
H31 . C3 . C2 . 119.282 no
C4 . C3 . C2 . 121.4(8) yes
C11 . C4 . C5 . 120.8(8) yes
C11 . C4 . C3 . 120.3(8) yes
C5 . C4 . C3 . 118.9(8) yes
H51 . C5 . C6 . 118.656 no
H51 . C5 . C4 . 118.656 no
C6 . C5 . C4 . 122.7(8) yes
C29 . C6 . C1 . 120.9(7) yes
C29 . C6 . C5 . 121.6(8) yes
C1 . C6 . C5 . 117.3(8) yes
C10 . C7 . C9 . 110.2(9) yes
C10 . C7 . C8 . 107.9(9) yes
C9 . C7 . C8 . 107.3(9) yes
C10 . C7 . C2 . 110.2(9) yes
C9 . C7 . C2 . 109.4(9) yes
C8 . C7 . C2 . 111.7(8) yes
H83 . C8 . H82 . 109.476 no
H83 . C8 . H81 . 109.476 no
H82 . C8 . H81 . 109.476 no
H83 . C8 . C7 . 109.467 no
H82 . C8 . C7 . 109.467 no
H81 . C8 . C7 . 109.467 no
H93 . C9 . H92 . 109.476 no
H93 . C9 . H91 . 109.476 no
H92 . C9 . H91 . 109.476 no
H93 . C9 . C7 . 109.467 no
H92 . C9 . C7 . 109.467 no
H91 . C9 . C7 . 109.467 no
H103 . C10 . H102 . 109.476 no
H103 . C10 . H101 . 109.476 no
H102 . C10 . H101 . 109.476 no
H103 . C10 . C7 . 109.467 no
H102 . C10 . C7 . 109.467 no
H101 . C10 . C7 . 109.467 no
C14 . C11 . C13 . 109.6(9) yes
C14 . C11 . C12 . 111.7(9) yes
C13 . C11 . C12 . 107.6(9) yes
C14 . C11 . C4 . 108.7(9) yes
C13 . C11 . C4 . 109.2(9) yes
C12 . C11 . C4 . 110.0(8) yes
H123 . C12 . H122 . 109.476 no
H123 . C12 . H121 . 109.476 no
H122 . C12 . H121 . 109.476 no
H123 . C12 . C11 . 109.467 no
H122 . C12 . C11 . 109.467 no
H121 . C12 . C11 . 109.467 no
H133 . C13 . H132 . 109.476 no
H133 . C13 . H131 . 109.476 no
H132 . C13 . H131 . 109.476 no
H133 . C13 . C11 . 109.467 no
H132 . C13 . C11 . 109.467 no
H131 . C13 . C11 . 109.467 no
H143 . C14 . H142 . 109.476 no
H143 . C14 . H141 . 109.476 no
H142 . C14 . H141 . 109.476 no
H143 . C14 . C11 . 109.467 no
H142 . C14 . C11 . 109.467 no
H141 . C14 . C11 . 109.467 no
C106 . C101 . C102 . 117.6(8) yes
C106 . C101 . O1 . 124.4(8) yes
C102 . C101 . O1 . 118.0(8) yes
C107 . C102 . C103 . 120.2(8) yes
C107 . C102 . C101 . 120.8(8) yes
C103 . C102 . C101 . 118.9(8) yes
H1031 . C103 . C104 . 118.511 no
H1031 . C103 . C102 . 118.510 no
C104 . C103 . C102 . 123.0(9) yes
C111 . C104 . C105 . 121.2(8) yes
C111 . C104 . C103 . 121.2(8) yes
C105 . C104 . C103 . 117.6(8) yes
H1051 . C105 . C106 . 120.350 no
H1051 . C105 . C104 . 120.350 no
C106 . C105 . C104 . 119.3(9) yes
C29 . C106 . C105 . 117.3(8) yes
C29 . C106 . C101 . 119.2(8) yes
C105 . C106 . C101 . 123.5(8) yes
C110 . C107 . C109 . 107.8(9) yes
C110 . C107 . C108 . 107.6(9) yes
C109 . C107 . C108 . 109.0(9) yes
C110 . C107 . C102 . 111.9(8) yes
C109 . C107 . C102 . 110.7(9) yes
C108 . C107 . C102 . 109.8(9) yes
H1083 . C108 . H1082 . 109.476 no
H1083 . C108 . H1081 . 109.476 no
H1082 . C108 . H1081 . 109.476 no
H1083 . C108 . C107 . 109.467 no
H1082 . C108 . C107 . 109.467 no
H1081 . C108 . C107 . 109.467 no
H1093 . C109 . H1092 . 109.476 no
H1093 . C109 . H1091 . 109.476 no
H1092 . C109 . H1091 . 109.476 no
H1093 . C109 . C107 . 109.467 no
H1092 . C109 . C107 . 109.467 no
H1091 . C109 . C107 . 109.467 no
H1103 . C110 . H1102 . 109.476 no
H1103 . C110 . H1101 . 109.476 no
H1102 . C110 . H1101 . 109.476 no
H1103 . C110 . C107 . 109.467 no
H1102 . C110 . C107 . 109.467 no
H1101 . C110 . C107 . 109.467 no
C114 . C111 . C113 . 110.8(10) yes
C114 . C111 . C112 . 108.1(10) yes
C113 . C111 . C112 . 108.7(10) yes
C114 . C111 . C104 . 107.3(9) yes
C113 . C111 . C104 . 109.4(9) yes
C112 . C111 . C104 . 112.6(9) yes
H1123 . C112 . H1122 . 109.476 no
H1123 . C112 . H1121 . 109.476 no
H1122 . C112 . H1121 . 109.476 no
H1123 . C112 . C111 . 109.467 no
H1122 . C112 . C111 . 109.467 no
H1121 . C112 . C111 . 109.467 no
H1133 . C113 . H1132 . 109.476 no
H1133 . C113 . H1131 . 109.476 no
H1132 . C113 . H1131 . 109.476 no
H1133 . C113 . C111 . 109.467 no
H1132 . C113 . C111 . 109.467 no
H1131 . C113 . C111 . 109.467 no
H1143 . C114 . H1142 . 109.476 no
H1143 . C114 . H1141 . 109.476 no
H1142 . C114 . H1141 . 109.476 no
H1143 . C114 . C111 . 109.467 no
H1142 . C114 . C111 . 109.467 no
H1141 . C114 . C111 . 109.467 no
C20 . C15 . C16 . 117.3(8) yes
C20 . C15 . O2 . 120.9(8) yes
C16 . C15 . O2 . 121.7(8) yes
C21 . C16 . C17 . 120.3(8) yes
C21 . C16 . C15 . 120.8(8) yes
C17 . C16 . C15 . 118.9(8) yes
H171 . C17 . C18 . 118.534 no
H171 . C17 . C16 . 118.534 no
C18 . C17 . C16 . 122.9(8) yes
C25 . C18 . C19 . 121.9(8) yes
C25 . C18 . C17 . 119.4(8) yes
C19 . C18 . C17 . 118.7(8) yes
H191 . C19 . C20 . 120.393 no
H191 . C19 . C18 . 120.393 no
C20 . C19 . C18 . 119.2(8) yes
C30 . C20 . C15 . 117.4(8) yes
C30 . C20 . C19 . 118.6(8) yes
C15 . C20 . C19 . 122.9(8) yes
C24 . C21 . C23 . 107.1(9) yes
C24 . C21 . C22 . 106.9(10) yes
C23 . C21 . C22 . 111.6(10) yes
C24 . C21 . C16 . 112.8(9) yes
C23 . C21 . C16 . 108.4(9) yes
C22 . C21 . C16 . 110.0(9) yes
H223 . C22 . H222 . 109.476 no
H223 . C22 . H221 . 109.476 no
H222 . C22 . H221 . 109.476 no
H223 . C22 . C21 . 109.467 no
H222 . C22 . C21 . 109.467 no
H221 . C22 . C21 . 109.467 no
H233 . C23 . H232 . 109.476 no
H233 . C23 . H231 . 109.476 no
H232 . C23 . H231 . 109.476 no
H233 . C23 . C21 . 109.467 no
H232 . C23 . C21 . 109.467 no
H231 . C23 . C21 . 109.467 no
H243 . C24 . H242 . 109.476 no
H243 . C24 . H241 . 109.476 no
H242 . C24 . H241 . 109.476 no
H243 . C24 . C21 . 109.467 no
H242 . C24 . C21 . 109.467 no
H241 . C24 . C21 . 109.467 no
C28 . C25 . C27 . 108.9(10) yes
C28 . C25 . C26 . 108.7(10) yes
C27 . C25 . C26 . 110.5(10) yes
C28 . C25 . C18 . 110.5(9) yes
C27 . C25 . C18 . 108.0(9) yes
C26 . C25 . C18 . 110.3(9) yes
H263 . C26 . H262 . 109.476 no
H263 . C26 . H261 . 109.476 no
H262 . C26 . H261 . 109.476 no
H263 . C26 . C25 . 109.467 no
H262 . C26 . C25 . 109.467 no
H261 . C26 . C25 . 109.467 no
H273 . C27 . H272 . 109.476 no
H273 . C27 . H271 . 109.476 no
H272 . C27 . H271 . 109.476 no
H273 . C27 . C25 . 109.467 no
H272 . C27 . C25 . 109.467 no
H271 . C27 . C25 . 109.467 no
H283 . C28 . H282 . 109.476 no
H283 . C28 . H281 . 109.476 no
H282 . C28 . H281 . 109.476 no
H283 . C28 . C25 . 109.467 no
H282 . C28 . C25 . 109.467 no
H281 . C28 . C25 . 109.467 no
C120 . C115 . C116 . 119.7(8) yes
C120 . C115 . O2 . 115.3(8) yes
C116 . C115 . O2 . 123.3(8) yes
C121 . C116 . C117 . 119.3(9) yes
C121 . C116 . C115 . 120.7(8) yes
C117 . C116 . C115 . 120.0(9) yes
H1171 . C117 . C118 . 119.168 no
H1171 . C117 . C116 . 119.168 no
C118 . C117 . C116 . 121.7(9) yes
C125 . C118 . C119 . 121.8(9) yes
C125 . C118 . C117 . 119.6(9) yes
C119 . C118 . C117 . 118.6(9) yes
H1191 . C119 . C120 . 119.705 no
H1191 . C119 . C118 . 119.705 no
C120 . C119 . C118 . 120.6(9) yes
C30 . C120 . C115 . 119.9(8) yes
C30 . C120 . C119 . 120.8(8) yes
C115 . C120 . C119 . 119.3(8) yes
C124 . C121 . C123 . 107.7(11) yes
C124 . C121 . C122 . 108.6(11) yes
C123 . C121 . C122 . 112.0(11) yes
C124 . C121 . C116 . 109.8(10) yes
C123 . C121 . C116 . 110.1(10) yes
C122 . C121 . C116 . 108.6(10) yes
H1223 . C122 . H1222 . 109.476 no
H1223 . C122 . H1221 . 109.476 no
H1222 . C122 . H1221 . 109.476 no
H1223 . C122 . C121 . 109.467 no
H1222 . C122 . C121 . 109.467 no
H1221 . C122 . C121 . 109.467 no
H1233 . C123 . H1232 . 109.476 no
H1233 . C123 . H1231 . 109.476 no
H1232 . C123 . H1231 . 109.476 no
H1233 . C123 . C121 . 109.467 no
H1232 . C123 . C121 . 109.467 no
H1231 . C123 . C121 . 109.467 no
H1243 . C124 . H1242 . 109.476 no
H1243 . C124 . H1241 . 109.476 no
H1242 . C124 . H1241 . 109.476 no
H1243 . C124 . C121 . 109.467 no
H1242 . C124 . C121 . 109.467 no
H1241 . C124 . C121 . 109.467 no
C128 . C125 . C127 . 109.6(11) yes
C128 . C125 . C126 . 107.9(11) yes
C127 . C125 . C126 . 108.7(12) yes
C128 . C125 . C118 . 112.6(10) yes
C127 . C125 . C118 . 109.3(11) yes
C126 . C125 . C118 . 108.7(11) yes
H1263 . C126 . H1262 . 109.476 no
H1263 . C126 . H1261 . 109.476 no
H1262 . C126 . H1261 . 109.476 no
H1263 . C126 . C125 . 109.467 no
H1262 . C126 . C125 . 109.467 no
H1261 . C126 . C125 . 109.467 no
H1273 . C127 . H1272 . 109.476 no
H1273 . C127 . H1271 . 109.476 no
H1272 . C127 . H1271 . 109.476 no
H1273 . C127 . C125 . 109.467 no
H1272 . C127 . C125 . 109.467 no
H1271 . C127 . C125 . 109.467 no
H1283 . C128 . H1282 . 109.476 no
H1283 . C128 . H1281 . 109.476 no
H1282 . C128 . H1281 . 109.476 no
H1283 . C128 . C125 . 109.467 no
H1282 . C128 . C125 . 109.467 no
H1281 . C128 . C125 . 109.467 no
H292 . C29 . H291 . 109.467 no
H292 . C29 . C6 . 108.274 no
H291 . C29 . C6 . 108.274 no
H292 . C29 . N2 . 108.274 no
H291 . C29 . N2 . 108.274 no
C6 . C29 . N2 . 114.2(7) yes
H292 . C29 . H291 . 109.467 no
H292 . C29 . C106 . 104.948 no
H291 . C29 . C106 . 106.177 no
H292 . C29 . N2 . 108.274 no
H291 . C29 . N2 . 108.274 no
C106 . C29 . N2 . 119.4(8) yes
H302 . C30 . H301 . 109.467 no
H302 . C30 . C20 . 108.967 no
H301 . C30 . C20 . 108.967 no
H302 . C30 . N2 . 108.967 no
H301 . C30 . N2 . 108.967 no
C20 . C30 . N2 . 111.5(7) yes
H302 . C30 . H301 . 109.467 no
H302 . C30 . C120 . 111.376 no
H301 . C30 . C120 . 96.275 no
H302 . C30 . N2 . 108.967 no
H301 . C30 . N2 . 108.967 no
C120 . C30 . N2 . 120.8(7) yes
H312 . C31 . H311 . 109.467 no
H312 . C31 . C32 . 108.573 no
H311 . C31 . C32 . 108.573 no
H312 . C31 . N2 . 108.573 no
H311 . C31 . N2 . 108.573 no
C32 . C31 . N2 . 113.0(5) yes
C33 . C32 . N1 . 121.4(7) yes
C33 . C32 . C31 . 121.0(6) yes
N1 . C32 . C31 . 117.4(6) yes
H331 . C33 . C34 . 120.330 no
H331 . C33 . C32 . 120.330 no
C34 . C33 . C32 . 119.3(7) yes
H341 . C34 . C35 . 119.826 no
H341 . C34 . C33 . 119.826 no
C35 . C34 . C33 . 120.3(7) yes
H351 . C35 . C36 . 120.882 no
H351 . C35 . C34 . 120.882 no
C36 . C35 . C34 . 118.2(7) yes
H361 . C36 . N1 . 118.845 no
H361 . C36 . C35 . 118.845 no
N1 . C36 . C35 . 122.3(7) yes
H371 . C37 . C38 . 118.108 no
H371 . C37 . N3 . 118.108 no
C38 . C37 . N3 . 123.8(8) yes
H381 . C38 . C39 . 121.155 no
H381 . C38 . C37 . 121.155 no
C39 . C38 . C37 . 117.7(9) yes
H391 . C39 . C40 . 120.318 no
H391 . C39 . C38 . 120.317 no
C40 . C39 . C38 . 119.4(7) yes
H401 . C40 . C41 . 120.506 no
H401 . C40 . C39 . 120.506 no
C41 . C40 . C39 . 119.0(7) yes
H411 . C41 . N3 . 118.698 no
H411 . C41 . C40 . 118.698 no
N3 . C41 . C40 . 122.6(7) yes
C47 . C42 . C43 . 117.8(5) yes
C47 . C42 . O3 . 119.5(5) yes
C43 . C42 . O3 . 122.8(5) yes
C48 . C43 . C44 . 121.6(6) yes
C48 . C43 . C42 . 120.6(5) yes
C44 . C43 . C42 . 117.8(6) yes
H441 . C44 . C45 . 117.714 no
H441 . C44 . C43 . 117.714 no
C45 . C44 . C43 . 124.6(6) yes
C52 . C45 . C46 . 121.3(6) yes
C52 . C45 . C44 . 121.5(6) yes
C46 . C45 . C44 . 117.2(6) yes
H461 . C46 . C47 . 119.406 no
H461 . C46 . C45 . 119.406 no
C47 . C46 . C45 . 121.2(6) yes
C70 . C47 . C46 . 119.9(5) yes
C70 . C47 . C42 . 118.4(5) yes
C46 . C47 . C42 . 121.5(5) yes
C51 . C48 . C50 . 106.6(8) yes
C51 . C48 . C49 . 107.5(8) yes
C50 . C48 . C49 . 112.3(8) yes
C51 . C48 . C43 . 111.2(6) yes
C50 . C48 . C43 . 109.5(7) yes
C49 . C48 . C43 . 109.7(7) yes
H493 . C49 . H492 . 109.476 no
H493 . C49 . H491 . 109.476 no
H492 . C49 . H491 . 109.476 no
H493 . C49 . C48 . 109.467 no
H492 . C49 . C48 . 109.467 no
H491 . C49 . C48 . 109.467 no
H503 . C50 . H502 . 109.476 no
H503 . C50 . H501 . 109.476 no
H502 . C50 . H501 . 109.476 no
H503 . C50 . C48 . 109.467 no
H502 . C50 . C48 . 109.467 no
H501 . C50 . C48 . 109.467 no
H513 . C51 . H512 . 109.476 no
H513 . C51 . H511 . 109.476 no
H512 . C51 . H511 . 109.476 no
H513 . C51 . C48 . 109.467 no
H512 . C51 . C48 . 109.467 no
H511 . C51 . C48 . 109.467 no
C55 . C52 . C54 . 109.3(9) yes
C55 . C52 . C53 . 110.4(9) yes
C54 . C52 . C53 . 106.6(8) yes
C55 . C52 . C45 . 110.5(8) yes
C54 . C52 . C45 . 111.9(7) yes
C53 . C52 . C45 . 108.1(7) yes
C155 . C52 . C154 . 108.0(11) yes
C155 . C52 . C153 . 109.4(11) yes
C154 . C52 . C153 . 111.4(11) yes
C155 . C52 . C45 . 109.1(9) yes
C154 . C52 . C45 . 111.1(9) yes
C153 . C52 . C45 . 107.8(8) yes
H533 . C53 . H532 . 109.476 no
H533 . C53 . H531 . 109.476 no
H532 . C53 . H531 . 109.476 no
H533 . C53 . C52 . 109.467 no
H532 . C53 . C52 . 109.467 no
H531 . C53 . C52 . 109.467 no
H543 . C54 . H542 . 109.476 no
H543 . C54 . H541 . 109.476 no
H542 . C54 . H541 . 109.476 no
H543 . C54 . C52 . 109.467 no
H542 . C54 . C52 . 109.467 no
H541 . C54 . C52 . 109.467 no
H553 . C55 . H552 . 109.476 no
H553 . C55 . H551 . 109.476 no
H552 . C55 . H551 . 109.476 no
H553 . C55 . C52 . 109.467 no
H552 . C55 . C52 . 109.467 no
H551 . C55 . C52 . 109.467 no
H1533 . C153 . H1532 . 109.476 no
H1533 . C153 . H1531 . 109.476 no
H1532 . C153 . H1531 . 109.476 no
H1533 . C153 . C52 . 109.467 no
H1532 . C153 . C52 . 109.467 no
H1531 . C153 . C52 . 109.467 no
H1543 . C154 . H1542 . 109.476 no
H1543 . C154 . H1541 . 109.476 no
H1542 . C154 . H1541 . 109.476 no
H1543 . C154 . C52 . 109.467 no
H1542 . C154 . C52 . 109.467 no
H1541 . C154 . C52 . 109.467 no
H1553 . C155 . H1552 . 109.476 no
H1553 . C155 . H1551 . 109.476 no
H1552 . C155 . H1551 . 109.476 no
H1553 . C155 . C52 . 109.467 no
H1552 . C155 . C52 . 109.467 no
H1551 . C155 . C52 . 109.467 no
C61 . C56 . C57 . 119.1(5) yes
C61 . C56 . O4 . 118.9(5) yes
C57 . C56 . O4 . 122.0(5) yes
C62 . C57 . C58 . 122.3(5) yes
C62 . C57 . C56 . 120.4(5) yes
C58 . C57 . C56 . 117.2(5) yes
H581 . C58 . C59 . 117.539 no
H581 . C58 . C57 . 117.539 no
C59 . C58 . C57 . 124.9(5) yes
C66 . C59 . C60 . 123.5(6) yes
C66 . C59 . C58 . 120.1(6) yes
C60 . C59 . C58 . 116.4(5) yes
H601 . C60 . C61 . 119.070 no
H601 . C60 . C59 . 119.070 no
C61 . C60 . C59 . 121.9(5) yes
C71 . C61 . C60 . 119.4(5) yes
C71 . C61 . C56 . 119.9(5) yes
C60 . C61 . C56 . 120.4(5) yes
C65 . C62 . C64 . 107.9(6) yes
C65 . C62 . C63 . 109.7(6) yes
C64 . C62 . C63 . 107.2(6) yes
C65 . C62 . C57 . 110.9(5) yes
C64 . C62 . C57 . 111.7(5) yes
C63 . C62 . C57 . 109.4(5) yes
H633 . C63 . H632 . 109.476 no
H633 . C63 . H631 . 109.476 no
H632 . C63 . H631 . 109.476 no
H633 . C63 . C62 . 109.467 no
H632 . C63 . C62 . 109.467 no
H631 . C63 . C62 . 109.467 no
H643 . C64 . H642 . 109.476 no
H643 . C64 . H641 . 109.476 no
H642 . C64 . H641 . 109.476 no
H643 . C64 . C62 . 109.467 no
H642 . C64 . C62 . 109.467 no
H641 . C64 . C62 . 109.467 no
H653 . C65 . H652 . 109.476 no
H653 . C65 . H651 . 109.476 no
H652 . C65 . H651 . 109.476 no
H653 . C65 . C62 . 109.467 no
H652 . C65 . C62 . 109.467 no
H651 . C65 . C62 . 109.467 no
C69 . C66 . C68 . 104.7(8) yes
C69 . C66 . C67 . 107.3(11) yes
C68 . C66 . C67 . 114.0(10) yes
C69 . C66 . C59 . 107.7(7) yes
C68 . C66 . C59 . 109.6(6) yes
C67 . C66 . C59 . 113.1(7) yes
H673 . C67 . H672 . 109.476 no
H673 . C67 . H671 . 109.476 no
H672 . C67 . H671 . 109.476 no
H673 . C67 . C66 . 109.467 no
H672 . C67 . C66 . 109.467 no
H671 . C67 . C66 . 109.467 no
H683 . C68 . H682 . 109.476 no
H683 . C68 . H681 . 109.476 no
H682 . C68 . H681 . 109.476 no
H683 . C68 . C66 . 109.467 no
H682 . C68 . C66 . 109.467 no
H681 . C68 . C66 . 109.467 no
H693 . C69 . H692 . 109.476 no
H693 . C69 . H691 . 109.476 no
H692 . C69 . H691 . 109.476 no
H693 . C69 . C66 . 109.467 no
H692 . C69 . C66 . 109.467 no
H691 . C69 . C66 . 109.467 no
H702 . C70 . H701 . 109.467 no
H702 . C70 . N5 . 108.028 no
H701 . C70 . N5 . 108.028 no
H702 . C70 . C47 . 108.028 no
H701 . C70 . C47 . 108.028 no
N5 . C70 . C47 . 115.2(5) yes
H712 . C71 . H711 . 109.467 no
H712 . C71 . N5 . 107.873 no
H711 . C71 . N5 . 107.873 no
H712 . C71 . C61 . 107.874 no
H711 . C71 . C61 . 107.874 no
N5 . C71 . C61 . 115.8(5) yes
H722 . C72 . H721 . 109.467 no
H722 . C72 . C73 . 108.203 no
H721 . C72 . C73 . 108.203 no
H722 . C72 . N5 . 108.203 no
H721 . C72 . N5 . 108.203 no
C73 . C72 . N5 . 114.5(4) yes
C74 . C73 . N4 . 122.0(6) yes
C74 . C73 . C72 . 120.8(5) yes
N4 . C73 . C72 . 117.1(5) yes
H741 . C74 . C75 . 119.999 no
H741 . C74 . C73 . 119.999 no
C75 . C74 . C73 . 120.0(6) yes
H751 . C75 . C76 . 121.017 no
H751 . C75 . C74 . 121.017 no
C76 . C75 . C74 . 118.0(6) yes
H761 . C76 . C77 . 120.738 no
H761 . C76 . C75 . 120.738 no
C77 . C76 . C75 . 118.5(6) yes
H771 . C77 . N4 . 118.228 no
H771 . C77 . C76 . 118.228 no
N4 . C77 . C76 . 123.5(6) yes
H781 . C78 . C79 . 118.827 no
H781 . C78 . N6 . 118.827 no
C79 . C78 . N6 . 122.3(8) yes
H791 . C79 . C80 . 120.286 no
H791 . C79 . C78 . 120.286 no
C80 . C79 . C78 . 119.4(8) yes
H801 . C80 . C81 . 121.012 no
H801 . C80 . C79 . 121.012 no
C81 . C80 . C79 . 118.0(8) yes
H811 . C81 . C82 . 119.962 no
H811 . C81 . C80 . 119.962 no
C82 . C81 . C80 . 120.1(8) yes
H821 . C82 . N6 . 118.729 no
H821 . C82 . C81 . 118.729 no
N6 . C82 . C81 . 122.5(7) yes
H831 . C83 . C88 . 121.360 no
H831 . C83 . C84 . 121.360 no
C88 . C83 . C84 . 117.3(19) yes
H841 . C84 . C85 . 115.155 no
H841 . C84 . C83 . 115.155 no
C85 . C84 . C83 . 129.7(14) yes
H851 . C85 . C86 . 122.375 no
H851 . C85 . C84 . 122.375 no
C86 . C85 . C84 . 115.2(12) yes
H861 . C86 . C87 . 126.361 no
H861 . C86 . C85 . 126.361 no
C87 . C86 . C85 . 107.3(12) yes
H871 . C87 . C88 . 118.870 no
H871 . C87 . C86 . 118.870 no
C88 . C87 . C86 . 122.3(12) yes
H881 . C88 . C83 . 115.917 no
H881 . C88 . C87 . 115.917 no
C83 . C88 . C87 . 128.2(17) yes
H891 . C89 . C94 . 119.454 no
H891 . C89 . C90 . 119.454 no
C94 . C89 . C90 . 121.1(12) yes
H901 . C90 . C91 . 121.096 no
H901 . C90 . C89 . 121.096 no
C91 . C90 . C89 . 117.8(12) yes
H911 . C91 . C92 . 119.294 no
H911 . C91 . C90 . 119.294 no
C92 . C91 . C90 . 121.4(12) yes
H921 . C92 . C93 . 118.891 no
H921 . C92 . C91 . 118.891 no
C93 . C92 . C91 . 122.2(12) yes
H931 . C93 . C94 . 121.501 no
H931 . C93 . C92 . 121.501 no
C94 . C93 . C92 . 117.0(12) yes
H941 . C94 . C93 . 119.801 no
H941 . C94 . C89 . 119.801 no
C93 . C94 . C89 . 120.4(12) yes
H1891 . C189 . C194 . 120.504 no
H1891 . C189 . C190 . 120.504 no
C194 . C189 . C190 . 119.0(14) yes
H1901 . C190 . C191 . 119.687 no
H1901 . C190 . C189 . 119.687 no
C191 . C190 . C189 . 120.6(14) yes
H1911 . C191 . C192 . 120.195 no
H1911 . C191 . C190 . 120.195 no
C192 . C191 . C190 . 119.6(14) yes
H1921 . C192 . C193 . 119.767 no
H1921 . C192 . C191 . 119.766 no
C193 . C192 . C191 . 120.5(14) yes
H1931 . C193 . C194 . 119.627 no
H1931 . C193 . C192 . 119.626 no
C194 . C193 . C192 . 120.7(14) yes
H1941 . C194 . C193 . 120.236 no
H1941 . C194 . C189 . 120.236 no
C193 . C194 . C189 . 119.5(14) yes
H951 . C95 . C100 . 120.167 no
H951 . C95 . C96 . 120.167 no
C100 . C95 . C96 . 119.7(13) yes
H961 . C96 . C97 . 119.994 no
H961 . C96 . C95 . 119.994 no
C97 . C96 . C95 . 120.0(13) yes
H971 . C97 . C98 . 118.904 no
H971 . C97 . C96 . 118.904 no
C98 . C97 . C96 . 122.2(13) yes
H981 . C98 . C99 . 121.761 no
H981 . C98 . C97 . 121.760 no
C99 . C98 . C97 . 116.5(13) yes
H991 . C99 . C100 . 119.453 no
H991 . C99 . C98 . 119.453 no
C100 . C99 . C98 . 121.1(13) yes
H1001 . C100 . C95 . 119.724 no
H1001 . C100 . C99 . 119.724 no
C95 . C100 . C99 . 120.6(13) yes
H1951 . C195 . C200 . 120.022 no
H1951 . C195 . C196 . 120.022 no
C200 . C195 . C196 . 120.0(15) yes
H1961 . C196 . C197 . 119.885 no
H1961 . C196 . C195 . 119.885 no
C197 . C196 . C195 . 120.2(15) yes
H1971 . C197 . C198 . 119.883 no
H1971 . C197 . C196 . 119.883 no
C198 . C197 . C196 . 120.2(15) yes
H1981 . C198 . C199 . 120.053 no
H1981 . C198 . C197 . 120.053 no
C199 . C198 . C197 . 119.9(15) yes
H1991 . C199 . C200 . 119.857 no
H1991 . C199 . C198 . 119.857 no
C200 . C199 . C198 . 120.3(15) yes
H2001 . C200 . C199 . 120.304 no
H2001 . C200 . C195 . 120.304 no
C199 . C200 . C195 . 119.4(15) yes

loop_
_geom_bond_atom_site_label_1
_geom_bond_site_symmetry_1
_geom_bond_atom_site_label_2
_geom_bond_site_symmetry_2
_geom_bond_distance
_geom_bond_publ_flag
La1 . N3 . 2.714(6) yes
La1 . N2 . 2.739(5) yes
La1 . N1 . 2.673(5) yes
La1 . O2 . 2.270(5) yes
La1 . O1 . 2.281(4) yes
La1 . Cl2 . 2.9312(14) yes
La1 . Cl1 . 2.8871(15) yes
La2 . N6 . 2.690(5) yes
La2 . N5 . 2.740(4) yes
La2 . N4 . 2.669(5) yes
La2 . O4 . 2.262(4) yes
La2 . O3 . 2.282(4) yes
La2 . Cl2 . 2.8802(15) yes
La2 . Cl1 . 2.9410(14) yes
O1 . C1 . 1.373(10) yes
O1 . C101 . 1.339(10) yes
O2 . C15 . 1.380(10) yes
O2 . C115 . 1.315(11) yes
O3 . C42 . 1.330(7) yes
O4 . C56 . 1.337(6) yes
N1 . C36 . 1.363(9) yes
N1 . C32 . 1.338(9) yes
N2 . C31 . 1.484(8) yes
N2 . C30 . 1.503(10) yes
N2 . C29 . 1.487(8) yes
N3 . C41 . 1.351(8) yes
N3 . C37 . 1.343(10) yes
N4 . C77 . 1.350(8) yes
N4 . C73 . 1.338(7) yes
N5 . C72 . 1.476(7) yes
N5 . C71 . 1.499(7) yes
N5 . C70 . 1.502(7) yes
N6 . C82 . 1.346(9) yes
N6 . C78 . 1.336(9) yes
C1 . C6 . 1.418(12) yes
C1 . C2 . 1.427(12) yes
C2 . C7 . 1.546(12) yes
C2 . C3 . 1.409(12) yes
C3 . H31 . 1.000 no
C3 . C4 . 1.396(12) yes
C4 . C11 . 1.556(12) yes
C4 . C5 . 1.386(13) yes
C5 . H51 . 1.000 no
C5 . C6 . 1.426(12) yes
C6 . C29 . 1.660(11) yes
C7 . C10 . 1.530(13) yes
C7 . C9 . 1.543(14) yes
C7 . C8 . 1.529(13) yes
C8 . H83 . 1.000 no
C8 . H82 . 1.000 no
C8 . H81 . 1.000 no
C9 . H93 . 1.000 no
C9 . H92 . 1.000 no
C9 . H91 . 1.000 no
C10 . H103 . 1.000 no
C10 . H102 . 1.000 no
C10 . H101 . 1.000 no
C11 . C14 . 1.544(14) yes
C11 . C13 . 1.531(14) yes
C11 . C12 . 1.570(14) yes
C12 . H123 . 1.000 no
C12 . H122 . 1.000 no
C12 . H121 . 1.000 no
C13 . H133 . 1.000 no
C13 . H132 . 1.000 no
C13 . H131 . 1.000 no
C14 . H143 . 1.000 no
C14 . H142 . 1.000 no
C14 . H141 . 1.000 no
C101 . C106 . 1.392(12) yes
C101 . C102 . 1.396(12) yes
C102 . C107 . 1.551(12) yes
C102 . C103 . 1.387(12) yes
C103 . H1031 . 1.000 no
C103 . C104 . 1.396(13) yes
C104 . C111 . 1.562(13) yes
C104 . C105 . 1.394(13) yes
C105 . H1051 . 1.000 no
C105 . C106 . 1.372(13) yes
C106 . C29 . 1.361(11) yes
C107 . C110 . 1.536(13) yes
C107 . C109 . 1.524(14) yes
C107 . C108 . 1.541(13) yes
C108 . H1083 . 1.000 no
C108 . H1082 . 1.000 no
C108 . H1081 . 1.000 no
C109 . H1093 . 1.000 no
C109 . H1092 . 1.000 no
C109 . H1091 . 1.000 no
C110 . H1103 . 1.000 no
C110 . H1102 . 1.000 no
C110 . H1101 . 1.000 no
C111 . C114 . 1.549(15) yes
C111 . C113 . 1.545(14) yes
C111 . C112 . 1.535(14) yes
C112 . H1123 . 1.000 no
C112 . H1122 . 1.000 no
C112 . H1121 . 1.000 no
C113 . H1133 . 1.000 no
C113 . H1132 . 1.000 no
C113 . H1131 . 1.000 no
C114 . H1143 . 1.000 no
C114 . H1142 . 1.000 no
C114 . H1141 . 1.000 no
C15 . C20 . 1.402(12) yes
C15 . C16 . 1.410(12) yes
C16 . C21 . 1.558(13) yes
C16 . C17 . 1.395(13) yes
C17 . H171 . 1.000 no
C17 . C18 . 1.395(13) yes
C18 . C25 . 1.543(12) yes
C18 . C19 . 1.374(13) yes
C19 . H191 . 1.000 no
C19 . C20 . 1.402(12) yes
C20 . C30 . 1.436(11) yes
C21 . C24 . 1.543(14) yes
C21 . C23 . 1.531(14) yes
C21 . C22 . 1.538(14) yes
C22 . H223 . 1.000 no
C22 . H222 . 1.000 no
C22 . H221 . 1.000 no
C23 . H233 . 1.000 no
C23 . H232 . 1.000 no
C23 . H231 . 1.000 no
C24 . H243 . 1.000 no
C24 . H242 . 1.000 no
C24 . H241 . 1.000 no
C25 . C28 . 1.543(12) yes
C25 . C27 . 1.50(2) yes
C25 . C26 . 1.519(14) yes
C26 . H263 . 1.000 no
C26 . H262 . 1.000 no
C26 . H261 . 1.000 no
C27 . H273 . 1.000 no
C27 . H272 . 1.000 no
C27 . H271 . 1.000 no
C28 . H283 . 1.000 no
C28 . H282 . 1.000 no
C28 . H281 . 1.000 no
C115 . C120 . 1.401(13) yes
C115 . C116 . 1.411(13) yes
C116 . C121 . 1.554(13) yes
C116 . C117 . 1.382(13) yes
C117 . H1171 . 1.000 no
C117 . C118 . 1.403(14) yes
C118 . C125 . 1.564(13) yes
C118 . C119 . 1.399(14) yes
C119 . H1191 . 1.000 no
C119 . C120 . 1.424(13) yes
C120 . C30 . 1.590(12) yes
C121 . C124 . 1.58(2) yes
C121 . C123 . 1.53(2) yes
C121 . C122 . 1.54(2) yes
C122 . H1223 . 1.000 no
C122 . H1222 . 1.000 no
C122 . H1221 . 1.000 no
C123 . H1233 . 1.000 no
C123 . H1232 . 1.000 no
C123 . H1231 . 1.000 no
C124 . H1243 . 1.000 no
C124 . H1242 . 1.000 no
C124 . H1241 . 1.000 no
C125 . C128 . 1.51(2) yes
C125 . C127 . 1.55(3) yes
C125 . C126 . 1.55(3) yes
C126 . H1263 . 1.000 no
C126 . H1262 . 1.000 no
C126 . H1261 . 1.000 no
C127 . H1273 . 1.000 no
C127 . H1272 . 1.000 no
C127 . H1271 . 1.000 no
C128 . H1283 . 1.000 no
C128 . H1282 . 1.000 no
C128 . H1281 . 1.000 no
C29 . H292 . 1.000 no
C29 . H291 . 1.000 no
C29 . H292 . 1.000 no
C29 . H291 . 1.000 no
C30 . H302 . 1.000 no
C30 . H301 . 1.000 no
C30 . H302 . 1.000 no
C30 . H301 . 1.000 no
C31 . H312 . 1.000 no
C31 . H311 . 1.000 no
C31 . C32 . 1.515(9) yes
C32 . C33 . 1.415(10) yes
C33 . H331 . 1.000 no
C33 . C34 . 1.348(12) yes
C34 . H341 . 1.000 no
C34 . C35 . 1.383(13) yes
C35 . H351 . 1.000 no
C35 . C36 . 1.388(10) yes
C36 . H361 . 1.000 no
C37 . H371 . 1.000 no
C37 . C38 . 1.372(12) yes
C38 . H381 . 1.000 no
C38 . C39 . 1.398(15) yes
C39 . H391 . 1.000 no
C39 . C40 . 1.379(15) yes
C40 . H401 . 1.000 no
C40 . C41 . 1.375(10) yes
C41 . H411 . 1.000 no
C42 . C47 . 1.412(8) yes
C42 . C43 . 1.433(8) yes
C43 . C48 . 1.540(9) yes
C43 . C44 . 1.391(9) yes
C44 . H441 . 1.000 no
C44 . C45 . 1.384(9) yes
C45 . C52 . 1.538(8) yes
C45 . C46 . 1.385(9) yes
C46 . H461 . 1.000 no
C46 . C47 . 1.393(8) yes
C47 . C70 . 1.513(8) yes
C48 . C51 . 1.547(11) yes
C48 . C50 . 1.546(15) yes
C48 . C49 . 1.510(14) yes
C49 . H493 . 1.000 no
C49 . H492 . 1.000 no
C49 . H491 . 1.000 no
C50 . H503 . 1.000 no
C50 . H502 . 1.000 no
C50 . H501 . 1.000 no
C51 . H513 . 1.000 no
C51 . H512 . 1.000 no
C51 . H511 . 1.000 no
C52 . C55 . 1.540(15) yes
C52 . C54 . 1.551(13) yes
C52 . C53 . 1.509(13) yes
C52 . C155 . 1.533(16) yes
C52 . C154 . 1.557(16) yes
C52 . C153 . 1.517(15) yes
C53 . H533 . 1.000 no
C53 . H532 . 1.000 no
C53 . H531 . 1.000 no
C54 . H543 . 1.000 no
C54 . H542 . 1.000 no
C54 . H541 . 1.000 no
C55 . H553 . 1.000 no
C55 . H552 . 1.000 no
C55 . H551 . 1.000 no
C153 . H1533 . 1.000 no
C153 . H1532 . 1.000 no
C153 . H1531 . 1.000 no
C154 . H1543 . 1.000 no
C154 . H1542 . 1.000 no
C154 . H1541 . 1.000 no
C155 . H1553 . 1.000 no
C155 . H1552 . 1.000 no
C155 . H1551 . 1.000 no
C56 . C61 . 1.401(8) yes
C56 . C57 . 1.434(8) yes
C57 . C62 . 1.532(9) yes
C57 . C58 . 1.383(8) yes
C58 . H581 . 1.000 no
C58 . C59 . 1.396(9) yes
C59 . C66 . 1.539(8) yes
C59 . C60 . 1.390(9) yes
C60 . H601 . 1.000 no
C60 . C61 . 1.399(7) yes
C61 . C71 . 1.523(8) yes
C62 . C65 . 1.526(10) yes
C62 . C64 . 1.538(9) yes
C62 . C63 . 1.538(9) yes
C63 . H633 . 1.000 no
C63 . H632 . 1.000 no
C63 . H631 . 1.000 no
C64 . H643 . 1.000 no
C64 . H642 . 1.000 no
C64 . H641 . 1.000 no
C65 . H653 . 1.000 no
C65 . H652 . 1.000 no
C65 . H651 . 1.000 no
C66 . C69 . 1.557(17) yes
C66 . C68 . 1.538(12) yes
C66 . C67 . 1.469(13) yes
C67 . H673 . 1.000 no
C67 . H672 . 1.000 no
C67 . H671 . 1.000 no
C68 . H683 . 1.000 no
C68 . H682 . 1.000 no
C68 . H681 . 1.000 no
C69 . H693 . 1.000 no
C69 . H692 . 1.000 no
C69 . H691 . 1.000 no
C70 . H702 . 1.000 no
C70 . H701 . 1.000 no
C71 . H712 . 1.000 no
C71 . H711 . 1.000 no
C72 . H722 . 1.000 no
C72 . H721 . 1.000 no
C72 . C73 . 1.502(8) yes
C73 . C74 . 1.388(8) yes
C74 . H741 . 1.000 no
C74 . C75 . 1.386(10) yes
C75 . H751 . 1.000 no
C75 . C76 . 1.397(11) yes
C76 . H761 . 1.000 no
C76 . C77 . 1.377(9) yes
C77 . H771 . 1.000 no
C78 . H781 . 1.000 no
C78 . C79 . 1.383(12) yes
C79 . H791 . 1.000 no
C79 . C80 . 1.375(15) yes
C80 . H801 . 1.000 no
C80 . C81 . 1.373(14) yes
C81 . H811 . 1.000 no
C81 . C82 . 1.362(11) yes
C82 . H821 . 1.000 no
C83 . H831 . 1.000 no
C83 . C88 . 1.22(2) yes
C83 . C84 . 1.316(17) yes
C84 . H841 . 1.000 no
C84 . C85 . 1.313(17) yes
C85 . H851 . 1.000 no
C85 . C86 . 1.62(3) yes
C86 . H861 . 1.000 no
C86 . C87 . 1.50(3) yes
C87 . H871 . 1.000 no
C87 . C88 . 1.306(19) yes
C88 . H881 . 1.000 no
C89 . H891 . 1.000 no
C89 . C94 . 1.393(16) yes
C89 . C90 . 1.342(16) yes
C90 . H901 . 1.000 no
C90 . C91 . 1.349(16) yes
C91 . H911 . 1.000 no
C91 . C92 . 1.380(16) yes
C92 . H921 . 1.000 no
C92 . C93 . 1.324(16) yes
C93 . H931 . 1.000 no
C93 . C94 . 1.388(16) yes
C94 . H941 . 1.000 no
C189 . H1891 . 1.000 no
C189 . C194 . 1.402(19) yes
C189 . C190 . 1.404(19) yes
C190 . H1901 . 1.000 no
C190 . C191 . 1.383(19) yes
C191 . H1911 . 1.000 no
C191 . C192 . 1.373(19) yes
C192 . H1921 . 1.000 no
C192 . C193 . 1.389(19) yes
C193 . H1931 . 1.000 no
C193 . C194 . 1.376(19) yes
C194 . H1941 . 1.000 no
C95 . H951 . 1.000 no
C95 . C100 . 1.342(17) yes
C95 . C96 . 1.348(17) yes
C96 . H961 . 1.000 no
C96 . C97 . 1.376(17) yes
C97 . H971 . 1.000 no
C97 . C98 . 1.357(17) yes
C98 . H981 . 1.000 no
C98 . C99 . 1.385(17) yes
C99 . H991 . 1.000 no
C99 . C100 . 1.376(17) yes
C100 . H1001 . 1.000 no
C195 . H1951 . 1.000 no
C195 . C200 . 1.388(19) yes
C195 . C196 . 1.383(19) yes
C196 . H1961 . 1.000 no
C196 . C197 . 1.387(19) yes
C197 . H1971 . 1.000 no
C197 . C198 . 1.363(19) yes
C198 . H1981 . 1.000 no
C198 . C199 . 1.397(19) yes
C199 . H1991 . 1.000 no
C199 . C200 . 1.384(19) yes
C200 . H2001 . 1.000 no

loop_
_oxford_twin_element_scale_factors
0.5403(10)0.4597(10)
